data_4088257
loop_
_publ_author_name
'Theurkauff, Gabriel'
'Bader, Manuela'
'Marquet, Nicolas'
'Bondon, Arnaud'
'Roisnel, Thierry'
'Guegan, Jean-Paul'
'Amar, Anissa'
'Boucekkine, Abdou'
'Carpentier, Jean-Fran\,cois'
'Kirillov, Evgueni'

_publ_section_title
;
 Discrete Ionic Complexes of Highly Isoselective Zirconocenes. Solution
 Dynamics, Trimethylaluminum Adducts, and Implications in Propylene
 Polymerization
;
_journal_issue 2
_journal_name_full Organometallics
_journal_page_first 258
_journal_paper_doi 10.1021/acs.organomet.5b00965
_journal_volume 35
_journal_year 2016
_chemical_compound_source 'synthesis as described'
_chemical_formula_moiety '2(C40 H49 Zr), 2(C19 H3 B F15), C5 H12, C7 H8'
_chemical_formula_sum 'C130 H124 B2 F30 Zr2'
_chemical_formula_weight 2460.34
_space_group_crystal_system triclinic
_space_group_IT_number 2
_space_group_name_Hall '-P 1'
_space_group_name_H-M_alt 'P -1'
_atom_sites_solution_hydrogens geom
_cell_angle_alpha 102.555(5)
_cell_angle_beta 90.026(5)
_cell_angle_gamma 98.579(5)
_cell_formula_units_Z 2
_cell_length_a 11.3858(16)
_cell_length_b 20.846(3)
_cell_length_c 26.352(4)
_cell_measurement_reflns_used 9936
_cell_measurement_temperature 150(2)
_cell_measurement_theta_max 25.03
_cell_measurement_theta_min 2.75
_cell_measurement_wavelength 0.71073
_cell_volume 6033.2(15)
_computing_cell_refinement 'Bruker APEX2 (Bruker, 2014)'
_computing_data_collection 'Bruker APEX2 (Bruker, 2014)'
_computing_data_reduction 'Bruker APEX2 (Bruker, 2014)'
_computing_molecular_graphics 'Ortep-3 for Windows (Farrugia, 1997)'
_computing_publication_material 'CRYSCALc (T. Roisnel, local program, 2015)'
_computing_structure_refinement 'SHELXL-2014/7 (Sheldrick, 2014)'
_computing_structure_solution 'SIR97 (Altomare et al., 1999)'
_diffrn_ambient_temperature 150(2)
_diffrn_detector 'CCD plate'
_diffrn_measured_fraction_theta_full 0.973
_diffrn_measured_fraction_theta_max 0.943
_diffrn_measurement_device_type 'APEXII, Bruker-AXS'
_diffrn_measurement_method 'CCD rotation images, thin slices'
_diffrn_radiation_monochromator graphite
_diffrn_radiation_probe x-ray
_diffrn_radiation_source 'fine-focus sealed tube'
_diffrn_radiation_type MoK\a
_diffrn_radiation_wavelength 0.71073
_diffrn_reflns_av_unetI/netI 0.3303
_diffrn_reflns_limit_h_max 14
_diffrn_reflns_limit_h_min -14
_diffrn_reflns_limit_k_max 26
_diffrn_reflns_limit_k_min -27
_diffrn_reflns_limit_l_max 34
_diffrn_reflns_limit_l_min 0
_diffrn_reflns_number 26223
_diffrn_reflns_theta_full 25.000
_diffrn_reflns_theta_max 27.543
_diffrn_reflns_theta_min 0.792
_exptl_absorpt_coefficient_mu 0.268
_exptl_absorpt_correction_T_max 0.974
_exptl_absorpt_correction_T_min 0.697
_exptl_absorpt_correction_type multi-scan
_exptl_absorpt_process_details
;
  [Sheldrick, G.M. (2014). SADABS Bruker AXS Inc., Madison, Wisconsin, USA]
;
_exptl_crystal_colour red
_exptl_crystal_density_diffrn 1.354
_exptl_crystal_description stick
_exptl_crystal_F_000 2528
_exptl_crystal_size_max 0.570
_exptl_crystal_size_mid 0.120
_exptl_crystal_size_min 0.100
_refine_diff_density_max 2.376
_refine_diff_density_min -3.024
_refine_diff_density_rms 0.259
_refine_ls_extinction_method none
_refine_ls_goodness_of_fit_ref 1.083
_refine_ls_hydrogen_treatment constr
_refine_ls_matrix_type full
_refine_ls_number_parameters 997
_refine_ls_number_reflns 26223
_refine_ls_number_restraints 0
_refine_ls_restrained_S_all 1.083
_refine_ls_R_factor_all 0.2418
_refine_ls_R_factor_gt 0.1367
_refine_ls_shift/su_max 0.001
_refine_ls_shift/su_mean 0.000
_refine_ls_structure_factor_coef Fsqd
_refine_ls_weighting_details 'w=1/[\s^2^(Fo^2^)+(0.1419P)^2^+56.4371P] where P=(Fo^2^+2Fc^2^)/3'
_refine_ls_weighting_scheme calc
_refine_ls_wR_factor_gt 0.3243
_refine_ls_wR_factor_ref 0.3715
_reflns_number_gt 12394
_reflns_number_total 26223
_reflns_threshold_expression >2sigma(I)
_cod_data_source_file om5b00965_si_001.cif
_cod_data_source_block 3b_MeBF15
_cod_depositor_comments
;
The following automatic conversions were performed:

data item '_space_group_crystal_system' value 'Triclinic' was changed
to 'triclinic' in accordance with the
/home/saulius/struct/COD-crude-data/automatic-downloads/DataCite-retrospective/ACS/depositions/lib/dictionaries/cif_core.dic
dictionary named 'cif_core.dic' version 2.4.2 last updated on
2011-04-26.

Automatic conversion script
Id: cif_fix_values 6909 2019-04-08 15:41:33Z antanas 
;
_cod_database_code 4088257

loop_
_space_group_symop_operation_xyz
'x, y, z'
'-x, -y, -z'

loop_
_atom_site_label
_atom_site_type_symbol
_atom_site_fract_x
_atom_site_fract_y
_atom_site_fract_z
_atom_site_U_iso_or_equiv
_atom_site_adp_type
_atom_site_occupancy
_atom_site_symmetry_multiplicity
_atom_site_calc_flag
_atom_site_refinement_flags
_atom_site_disorder_assembly
_atom_site_disorder_group
Zr1 Zr 0.77863(7) 0.78224(5) 0.10447(3) 0.0166(2) Uani 1 1 d . . .
C1 C 0.6821(8) 0.8678(5) 0.1046(4) 0.029(2) Uani 1 1 d . . .
H1A H 0.6996 0.9006 0.1375 0.044 Uiso 1 1 calc R U .
H1B H 0.7079 0.8884 0.0756 0.044 Uiso 1 1 calc R U .
H1C H 0.5964 0.8520 0.1008 0.044 Uiso 1 1 calc R U .
C2 C 0.9519(7) 0.7579(5) 0.0537(4) 0.0203(9) Uani 1 1 d . . .
C3 C 0.9882(7) 0.7655(5) 0.1061(4) 0.0203(9) Uani 1 1 d . . .
C4 C 0.9945(7) 0.8327(5) 0.1312(4) 0.0203(9) Uani 1 1 d . . .
H4 H 1.0152 0.8506 0.1669 0.024 Uiso 1 1 calc R U .
C5 C 0.9653(7) 0.8696(5) 0.0951(4) 0.0203(9) Uani 1 1 d . . .
C6 C 0.9330(7) 0.8219(5) 0.0481(4) 0.0203(9) Uani 1 1 d . . .
H6 H 0.9031 0.8314 0.0173 0.024 Uiso 1 1 calc R U .
C7 C 0.9855(9) 0.9452(5) 0.1033(4) 0.0331(13) Uani 1 1 d . . .
C8 C 0.9637(9) 0.9777(5) 0.1604(4) 0.0331(13) Uani 1 1 d . . .
H8A H 0.9770 1.0262 0.1651 0.050 Uiso 1 1 calc R U .
H8B H 0.8817 0.9628 0.1688 0.050 Uiso 1 1 calc R U .
H8C H 1.0186 0.9646 0.1836 0.050 Uiso 1 1 calc R U .
C9 C 1.1185(9) 0.9635(5) 0.0923(4) 0.0331(13) Uani 1 1 d . . .
H9A H 1.1385 1.0118 0.0968 0.050 Uiso 1 1 calc R U .
H9B H 1.1676 0.9483 0.1165 0.050 Uiso 1 1 calc R U .
H9C H 1.1336 0.9418 0.0565 0.050 Uiso 1 1 calc R U .
C10 C 0.9119(9) 0.9697(5) 0.0643(4) 0.0331(13) Uani 1 1 d . . .
H10A H 0.9277 1.0184 0.0711 0.050 Uiso 1 1 calc R U .
H10B H 0.9339 0.9512 0.0288 0.050 Uiso 1 1 calc R U .
H10C H 0.8271 0.9552 0.0683 0.050 Uiso 1 1 calc R U .
C11A C 1.0304(8) 0.7114(6) 0.1301(4) 0.0311(15) Uani 0.5 1 d . . P
H11A H 0.9834 0.7063 0.1610 0.037 Uiso 0.5 1 calc R U P
H11B H 1.0169 0.6683 0.1045 0.037 Uiso 0.5 1 calc R U P
C12A C 1.1576(17) 0.7289(12) 0.1455(9) 0.0311(15) Uani 0.5 1 d . . P
H12A H 1.1825 0.6939 0.1606 0.047 Uiso 0.5 1 calc R U P
H12B H 1.2041 0.7332 0.1148 0.047 Uiso 0.5 1 calc R U P
H12C H 1.1707 0.7711 0.1712 0.047 Uiso 0.5 1 calc R U P
C11B C 1.0304(8) 0.7114(6) 0.1301(4) 0.0311(15) Uani 0.5 1 d . . P
H11C H 0.9824 0.6676 0.1151 0.037 Uiso 0.5 1 calc R U P
H11D H 1.0202 0.7216 0.1682 0.037 Uiso 0.5 1 calc R U P
C12B C 1.1702(17) 0.7090(12) 0.1177(9) 0.0311(15) Uani 0.5 1 d . . P
H12D H 1.1980 0.6747 0.1328 0.047 Uiso 0.5 1 calc R U P
H12E H 1.1795 0.6985 0.0799 0.047 Uiso 0.5 1 calc R U P
H12F H 1.2172 0.7523 0.1328 0.047 Uiso 0.5 1 calc R U P
C21 C 0.8946(7) 0.6914(5) 0.0180(3) 0.0174(14) Uani 1 1 d . . .
H21 H 0.9248 0.6544 0.0302 0.021 Uiso 1 1 calc R U .
C22 C 0.9182(9) 0.6831(5) -0.0396(4) 0.0309(10) Uani 1 1 d . . .
C23 C 1.0182(9) 0.7173(5) -0.0584(4) 0.0309(10) Uani 1 1 d . . .
H23 H 1.0715 0.7495 -0.0347 0.037 Uiso 1 1 calc R U .
C24 C 1.0405(9) 0.7049(5) -0.1109(4) 0.0309(10) Uani 1 1 d . . .
H24 H 1.1106 0.7273 -0.1226 0.037 Uiso 1 1 calc R U .
C25 C 0.9613(9) 0.6596(5) -0.1472(4) 0.0309(10) Uani 1 1 d . . .
H25 H 0.9754 0.6519 -0.1834 0.037 Uiso 1 1 calc R U .
C26 C 0.8602(9) 0.6262(5) -0.1281(4) 0.0309(10) Uani 1 1 d . . .
H26 H 0.8051 0.5953 -0.1518 0.037 Uiso 1 1 calc R U .
C27 C 0.8396(9) 0.6373(5) -0.0758(4) 0.0309(10) Uani 1 1 d . . .
H27 H 0.7711 0.6136 -0.0639 0.037 Uiso 1 1 calc R U .
C31 C 0.7630(7) 0.6894(5) 0.0319(3) 0.0171(14) Uani 1 1 d . . .
C32 C 0.6807(8) 0.7281(5) 0.0159(4) 0.0200(9) Uani 1 1 d . . .
C33 C 0.6844(8) 0.7657(5) -0.0230(4) 0.0200(9) Uani 1 1 d . . .
H33 H 0.7519 0.7692 -0.0439 0.024 Uiso 1 1 calc R U .
C34 C 0.5909(7) 0.7965(5) -0.0300(4) 0.0200(9) Uani 1 1 d . . .
H34 H 0.5929 0.8193 -0.0576 0.024 Uiso 1 1 calc R U .
C35 C 0.4885(7) 0.7965(5) 0.0022(4) 0.0200(9) Uani 1 1 d . . .
C36 C 0.3887(9) 0.8331(6) -0.0078(4) 0.0356(14) Uani 1 1 d . . .
C37 C 0.4364(9) 0.9069(6) -0.0029(4) 0.0356(14) Uani 1 1 d . . .
H37A H 0.3713 0.9303 -0.0094 0.053 Uiso 1 1 calc R U .
H37B H 0.4703 0.9260 0.0323 0.053 Uiso 1 1 calc R U .
H37C H 0.4980 0.9118 -0.0283 0.053 Uiso 1 1 calc R U .
C38 C 0.3382(9) 0.8043(6) -0.0635(4) 0.0356(14) Uani 1 1 d . . .
H38A H 0.2734 0.8277 -0.0703 0.053 Uiso 1 1 calc R U .
H38B H 0.4011 0.8098 -0.0882 0.053 Uiso 1 1 calc R U .
H38C H 0.3077 0.7569 -0.0674 0.053 Uiso 1 1 calc R U .
C39 C 0.2873(9) 0.8267(6) 0.0303(4) 0.0356(14) Uani 1 1 d . . .
H39A H 0.2248 0.8510 0.0224 0.053 Uiso 1 1 calc R U .
H39B H 0.2544 0.7797 0.0267 0.053 Uiso 1 1 calc R U .
H39C H 0.3183 0.8453 0.0660 0.053 Uiso 1 1 calc R U .
C40 C 0.4815(8) 0.7583(5) 0.0403(4) 0.0200(9) Uani 1 1 d . . .
H40 H 0.4135 0.7549 0.0610 0.024 Uiso 1 1 calc R U .
C41 C 0.5789(8) 0.7247(5) 0.0472(4) 0.0200(9) Uani 1 1 d . . .
C42 C 0.5964(8) 0.6827(5) 0.0834(4) 0.0196(9) Uani 1 1 d . . .
C43 C 0.5202(8) 0.6578(5) 0.1191(4) 0.0196(9) Uani 1 1 d . . .
H43 H 0.4450 0.6722 0.1249 0.024 Uiso 1 1 calc R U .
C44 C 0.5529(8) 0.6132(5) 0.1457(4) 0.0196(9) Uani 1 1 d . . .
C45 C 0.4738(8) 0.5834(5) 0.1839(4) 0.023(2) Uani 1 1 d . . .
C46 C 0.3519(9) 0.6074(7) 0.1876(5) 0.047(3) Uani 1 1 d . . .
H46A H 0.3130 0.5965 0.1529 0.071 Uiso 1 1 calc R U .
H46B H 0.3022 0.5852 0.2110 0.071 Uiso 1 1 calc R U .
H46C H 0.3628 0.6556 0.2011 0.071 Uiso 1 1 calc R U .
C47 C 0.4511(13) 0.5064(6) 0.1645(6) 0.064(4) Uani 1 1 d . . .
H47A H 0.4114 0.4947 0.1300 0.097 Uiso 1 1 calc R U .
H47B H 0.5271 0.4894 0.1624 0.097 Uiso 1 1 calc R U .
H47C H 0.4006 0.4866 0.1889 0.097 Uiso 1 1 calc R U .
C48 C 0.5341(11) 0.5996(7) 0.2363(5) 0.050(3) Uani 1 1 d . . .
H48A H 0.4823 0.5801 0.2605 0.076 Uiso 1 1 calc R U .
H48B H 0.6088 0.5812 0.2340 0.076 Uiso 1 1 calc R U .
H48C H 0.5508 0.6479 0.2488 0.076 Uiso 1 1 calc R U .
C49 C 0.6668(7) 0.5936(5) 0.1362(4) 0.0196(9) Uani 1 1 d . . .
H49 H 0.6911 0.5639 0.1553 0.024 Uiso 1 1 calc R U .
C50 C 0.7440(8) 0.6150(5) 0.1012(4) 0.0196(9) Uani 1 1 d . . .
H50 H 0.8193 0.6005 0.0967 0.024 Uiso 1 1 calc R U .
C51 C 0.7090(7) 0.6600(5) 0.0712(4) 0.0196(9) Uani 1 1 d . . .
C60 C 0.7440(8) 0.7845(5) 0.2018(3) 0.0209(15) Uani 1 1 d . . .
H60A H 0.7028 0.8134 0.1857 0.031 Uiso 1 1 calc R U .
H60B H 0.8264 0.7871 0.1908 0.031 Uiso 1 1 calc R U .
H60C H 0.7037 0.7385 0.1911 0.031 Uiso 1 1 calc R U .
B61 B 0.7424(10) 0.8096(6) 0.2676(4) 0.0211(17) Uani 1 1 d . . .
C62 C 0.6059(10) 0.8136(5) 0.2891(4) 0.0332(11) Uani 1 1 d . . .
C63 C 0.5030(10) 0.8013(5) 0.2591(4) 0.0332(11) Uani 1 1 d . . .
F64 F 0.5004(5) 0.7826(3) 0.2064(2) 0.0370(15) Uani 1 1 d . . .
C65 C 0.3896(10) 0.8107(5) 0.2799(4) 0.0332(11) Uani 1 1 d . . .
F66 F 0.2935(5) 0.8005(4) 0.2478(3) 0.0515(19) Uani 1 1 d . . .
C67 C 0.3829(10) 0.8316(5) 0.3325(4) 0.0332(11) Uani 1 1 d . . .
F68 F 0.2750(6) 0.8413(4) 0.3524(3) 0.057(2) Uani 1 1 d . . .
C69 C 0.4817(10) 0.8420(5) 0.3640(4) 0.0332(11) Uani 1 1 d . . .
F70 F 0.4741(7) 0.8611(3) 0.4162(3) 0.057(2) Uani 1 1 d . . .
C71 C 0.5909(10) 0.8346(5) 0.3410(4) 0.0332(11) Uani 1 1 d . . .
F72 F 0.6872(6) 0.8491(3) 0.3753(2) 0.0393(16) Uani 1 1 d . . .
C73 C 0.8121(9) 0.7593(5) 0.2912(4) 0.0311(10) Uani 1 1 d . . .
C74 C 0.7661(9) 0.7154(5) 0.3214(4) 0.0311(10) Uani 1 1 d . . .
F75 F 0.6517(5) 0.7131(3) 0.3360(2) 0.0357(15) Uani 1 1 d . . .
C76 C 0.8258(9) 0.6724(5) 0.3393(4) 0.0311(10) Uani 1 1 d . . .
F77 F 0.7715(6) 0.6305(4) 0.3672(3) 0.0535(19) Uani 1 1 d . . .
C78 C 0.9430(9) 0.6708(5) 0.3259(4) 0.0311(10) Uani 1 1 d . . .
F79 F 1.0052(6) 0.6271(4) 0.3428(3) 0.055(2) Uani 1 1 d . . .
C80 C 0.9953(9) 0.7108(5) 0.2953(4) 0.0311(10) Uani 1 1 d . . .
F81 F 1.1098(5) 0.7094(4) 0.2821(3) 0.0501(18) Uani 1 1 d . . .
C82 C 0.9303(9) 0.7545(5) 0.2785(4) 0.0311(10) Uani 1 1 d . . .
F83 F 0.9903(5) 0.7951(3) 0.2504(2) 0.0359(15) Uani 1 1 d . . .
C84 C 0.8069(10) 0.8909(6) 0.2843(4) 0.0337(11) Uani 1 1 d . . .
C85 C 0.9003(10) 0.9162(6) 0.3208(4) 0.0337(11) Uani 1 1 d . . .
F86 F 0.9512(6) 0.8771(3) 0.3464(2) 0.0470(18) Uani 1 1 d . . .
C87 C 0.9468(10) 0.9837(6) 0.3356(4) 0.0337(11) Uani 1 1 d . . .
F88 F 1.0388(7) 1.0051(4) 0.3707(3) 0.068(2) Uani 1 1 d . . .
C89 C 0.9019(10) 1.0292(6) 0.3147(4) 0.0337(11) Uani 1 1 d . . .
F90 F 0.9443(8) 1.0938(3) 0.3273(3) 0.068(2) Uani 1 1 d . . .
C91 C 0.8057(10) 1.0058(6) 0.2781(4) 0.0337(11) Uani 1 1 d . . .
F92 F 0.7582(7) 1.0507(4) 0.2572(3) 0.057(2) Uani 1 1 d . . .
C93 C 0.7635(10) 0.9408(6) 0.2658(4) 0.0337(11) Uani 1 1 d . . .
F94 F 0.6689(5) 0.9217(3) 0.2299(2) 0.0350(15) Uani 1 1 d . . .
Zr2 Zr 0.60471(7) 0.78518(5) 0.60385(3) 0.0163(2) Uani 1 1 d . . .
C101 C 0.7502(8) 0.8712(5) 0.6035(4) 0.021(2) Uani 1 1 d . . .
H10D H 0.7510 0.9043 0.6362 0.032 Uiso 1 1 calc R U .
H10E H 0.8270 0.8552 0.5997 0.032 Uiso 1 1 calc R U .
H10F H 0.7357 0.8916 0.5743 0.032 Uiso 1 1 calc R U .
C102 C 0.4187(7) 0.7596(5) 0.5519(3) 0.016(2) Uani 1 1 d . . .
C103 C 0.4734(7) 0.8237(5) 0.5464(4) 0.018(2) Uani 1 1 d . . .
H103 H 0.5092 0.8329 0.5156 0.022 Uiso 1 1 calc R U .
C104 C 0.4673(8) 0.8726(5) 0.5935(4) 0.021(2) Uani 1 1 d . . .
C105 C 0.4176(7) 0.8345(5) 0.6287(4) 0.021(2) Uani 1 1 d . . .
H105 H 0.4070 0.8527 0.6644 0.025 Uiso 1 1 calc R U .
C106 C 0.3858(8) 0.7675(6) 0.6055(4) 0.031(3) Uani 1 1 d . . .
C107 C 0.4867(8) 0.9465(5) 0.6007(4) 0.026(2) Uani 1 1 d . . .
C108 C 0.5762(10) 0.9710(5) 0.5610(5) 0.040(3) Uani 1 1 d . . .
H10G H 0.5862 1.0196 0.5672 0.060 Uiso 1 1 calc R U .
H10H H 0.6532 0.9570 0.5656 0.060 Uiso 1 1 calc R U .
H10I H 0.5449 0.9517 0.5254 0.060 Uiso 1 1 calc R U .
C109 C 0.3674(9) 0.9671(6) 0.5897(5) 0.042(3) Uani 1 1 d . . .
H10J H 0.3772 1.0156 0.5941 0.063 Uiso 1 1 calc R U .
H10K H 0.3398 0.9458 0.5540 0.063 Uiso 1 1 calc R U .
H10L H 0.3090 0.9532 0.6140 0.063 Uiso 1 1 calc R U .
C110 C 0.5304(9) 0.9819(5) 0.6564(4) 0.030(2) Uani 1 1 d . . .
H11E H 0.5420 1.0301 0.6594 0.046 Uiso 1 1 calc R U .
H11F H 0.4711 0.9698 0.6811 0.046 Uiso 1 1 calc R U .
H11G H 0.6059 0.9682 0.6642 0.046 Uiso 1 1 calc R U .
C111 C 0.3159(8) 0.7141(6) 0.6311(4) 0.0311(15) Uani 0.5 1 d . . P
H11H H 0.2944 0.6725 0.6044 0.037 Uiso 0.5 1 calc R U P
H11I H 0.3675 0.7048 0.6580 0.037 Uiso 0.5 1 calc R U P
C112 C 0.2046(19) 0.7352(13) 0.6556(9) 0.0311(15) Uani 0.5 1 d . . P
H11J H 0.1636 0.6999 0.6713 0.047 Uiso 0.5 1 calc R U P
H11L H 0.2254 0.7760 0.6826 0.047 Uiso 0.5 1 calc R U P
H11M H 0.1523 0.7436 0.6290 0.047 Uiso 0.5 1 calc R U P
C211 C 0.3159(8) 0.7141(6) 0.6311(4) 0.0311(15) Uani 0.5 1 d . . P
H21A H 0.3518 0.7163 0.6657 0.037 Uiso 0.5 1 calc R U P
H21B H 0.3177 0.6692 0.6093 0.037 Uiso 0.5 1 calc R U P
C212 C 0.1858(19) 0.7283(13) 0.6364(9) 0.0311(15) Uani 0.5 1 d . . P
H21C H 0.1391 0.6951 0.6526 0.047 Uiso 0.5 1 calc R U P
H21D H 0.1850 0.7728 0.6581 0.047 Uiso 0.5 1 calc R U P
H21E H 0.1511 0.7258 0.6018 0.047 Uiso 0.5 1 calc R U P
C121 C 0.4379(7) 0.6927(5) 0.5173(3) 0.0174(14) Uani 1 1 d . . .
H121 H 0.3867 0.6566 0.5301 0.021 Uiso 1 1 calc R U .
C122 C 0.4122(9) 0.6824(5) 0.4599(4) 0.0285(10) Uani 1 1 d . . .
C123 C 0.4662(9) 0.6380(5) 0.4248(4) 0.0285(10) Uani 1 1 d . . .
H123 H 0.5247 0.6164 0.4370 0.034 Uiso 1 1 calc R U .
C124 C 0.4374(8) 0.6238(5) 0.3720(4) 0.0285(10) Uani 1 1 d . . .
H124 H 0.4768 0.5940 0.3479 0.034 Uiso 1 1 calc R U .
C125 C 0.3507(9) 0.6541(5) 0.3558(4) 0.0285(10) Uani 1 1 d . . .
H125 H 0.3264 0.6425 0.3200 0.034 Uiso 1 1 calc R U .
C126 C 0.2972(9) 0.7006(5) 0.3887(4) 0.0285(10) Uani 1 1 d . . .
H126 H 0.2404 0.7226 0.3757 0.034 Uiso 1 1 calc R U .
C127 C 0.3273(8) 0.7148(5) 0.4409(4) 0.0285(10) Uani 1 1 d . . .
H127 H 0.2905 0.7467 0.4644 0.034 Uiso 1 1 calc R U .
C131 C 0.5666(7) 0.6911(5) 0.5321(3) 0.0171(14) Uani 1 1 d . . .
C132 C 0.6717(7) 0.7284(4) 0.5159(4) 0.017(2) Uani 1 1 d . . .
C133 C 0.6904(8) 0.7650(5) 0.4765(4) 0.022(2) Uani 1 1 d . . .
H133 H 0.6255 0.7684 0.4551 0.026 Uiso 1 1 calc R U .
C134 C 0.8035(8) 0.7957(5) 0.4693(4) 0.019(2) Uani 1 1 d . . .
H134 H 0.8153 0.8190 0.4420 0.023 Uiso 1 1 calc R U .
C135 C 0.9045(8) 0.7937(4) 0.5021(4) 0.018(2) Uani 1 1 d . . .
C136 C 1.0257(8) 0.8319(5) 0.4912(4) 0.025(2) Uani 1 1 d . . .
C137 C 1.0177(10) 0.9051(6) 0.4957(5) 0.045(3) Uani 1 1 d . . .
H13A H 0.9958 0.9246 0.5310 0.067 Uiso 1 1 calc R U .
H13B H 1.0950 0.9284 0.4883 0.067 Uiso 1 1 calc R U .
H13C H 0.9574 0.9095 0.4707 0.067 Uiso 1 1 calc R U .
C138 C 1.0598(9) 0.7991(6) 0.4366(4) 0.038(3) Uani 1 1 d . . .
H13D H 1.0642 0.7521 0.4349 0.057 Uiso 1 1 calc R U .
H13E H 0.9997 0.8027 0.4111 0.057 Uiso 1 1 calc R U .
H13F H 1.1373 0.8216 0.4287 0.057 Uiso 1 1 calc R U .
C139 C 1.1207(9) 0.8256(6) 0.5301(4) 0.033(3) Uani 1 1 d . . .
H13G H 1.1263 0.7785 0.5274 0.050 Uiso 1 1 calc R U .
H13H H 1.1976 0.8490 0.5224 0.050 Uiso 1 1 calc R U .
H13I H 1.0991 0.8453 0.5655 0.050 Uiso 1 1 calc R U .
C140 C 0.8873(8) 0.7592(5) 0.5397(4) 0.025(2) Uani 1 1 d . . .
H140 H 0.9526 0.7568 0.5613 0.030 Uiso 1 1 calc R U .
C141 C 0.7707(7) 0.7258(4) 0.5475(4) 0.017(2) Uani 1 1 d . . .
C142 C 0.7305(8) 0.6854(5) 0.5838(4) 0.0204(9) Uani 1 1 d . . .
C143 C 0.7930(8) 0.6626(5) 0.6217(4) 0.0204(9) Uani 1 1 d . . .
H143 H 0.8755 0.6782 0.6284 0.024 Uiso 1 1 calc R U .
C144 C 0.7354(8) 0.6182(5) 0.6487(4) 0.0204(9) Uani 1 1 d . . .
C145 C 0.7999(13) 0.5882(9) 0.6852(6) 0.069(2) Uani 1 1 d . . .
C146 C 0.8091(12) 0.5202(8) 0.6620(6) 0.069(2) Uani 1 1 d . . .
H14A H 0.8513 0.5013 0.6863 0.103 Uiso 1 1 calc R U .
H14B H 0.7293 0.4946 0.6540 0.103 Uiso 1 1 calc R U .
H14C H 0.8530 0.5182 0.6298 0.103 Uiso 1 1 calc R U .
C147 C 0.9259(12) 0.6219(8) 0.6987(6) 0.069(2) Uani 1 1 d . . .
H14D H 0.9261 0.6690 0.7149 0.103 Uiso 1 1 calc R U .
H14E H 0.9620 0.6005 0.7231 0.103 Uiso 1 1 calc R U .
H14F H 0.9717 0.6183 0.6670 0.103 Uiso 1 1 calc R U .
C148 C 0.7355(12) 0.5901(8) 0.7352(6) 0.069(2) Uani 1 1 d . . .
H14G H 0.7284 0.6362 0.7516 0.103 Uiso 1 1 calc R U .
H14H H 0.6560 0.5639 0.7279 0.103 Uiso 1 1 calc R U .
H14I H 0.7801 0.5713 0.7588 0.103 Uiso 1 1 calc R U .
C149 C 0.6096(8) 0.5974(5) 0.6387(4) 0.0204(9) Uani 1 1 d . . .
H149 H 0.5692 0.5674 0.6577 0.024 Uiso 1 1 calc R U .
C150 C 0.5444(8) 0.6186(5) 0.6030(4) 0.0204(9) Uani 1 1 d . . .
H150 H 0.4609 0.6052 0.5984 0.024 Uiso 1 1 calc R U .
C151 C 0.6078(8) 0.6615(5) 0.5734(4) 0.0204(9) Uani 1 1 d . . .
C160 C 0.6439(8) 0.7933(5) 0.7023(3) 0.0209(15) Uani 1 1 d . . .
H16A H 0.6583 0.7471 0.6926 0.031 Uiso 1 1 calc R U .
H16B H 0.5636 0.7961 0.6905 0.031 Uiso 1 1 calc R U .
H16C H 0.7022 0.8213 0.6859 0.031 Uiso 1 1 calc R U .
B161 B 0.6572(10) 0.8196(6) 0.7664(4) 0.0211(17) Uani 1 1 d . . .
C162 C 0.5580(9) 0.7669(5) 0.7898(4) 0.0297(10) Uani 1 1 d . . .
C163 C 0.4362(9) 0.7613(5) 0.7789(4) 0.0297(10) Uani 1 1 d . . .
F164 F 0.4009(5) 0.8037(3) 0.7502(2) 0.0368(15) Uani 1 1 d . . .
C165 C 0.3476(9) 0.7197(5) 0.7960(4) 0.0297(10) Uani 1 1 d . . .
F166 F 0.2319(5) 0.7192(4) 0.7816(3) 0.0485(18) Uani 1 1 d . . .
C167 C 0.3750(9) 0.6771(5) 0.8251(4) 0.0297(10) Uani 1 1 d . . .
F168 F 0.2900(6) 0.6378(3) 0.8430(3) 0.0526(19) Uani 1 1 d . . .
C169 C 0.4949(9) 0.6794(5) 0.8383(4) 0.0297(10) Uani 1 1 d . . .
F170 F 0.5233(6) 0.6399(3) 0.8676(3) 0.0503(18) Uani 1 1 d . . .
C171 C 0.5809(9) 0.7219(5) 0.8197(4) 0.0297(10) Uani 1 1 d . . .
F172 F 0.6934(5) 0.7177(3) 0.8337(3) 0.0392(16) Uani 1 1 d . . .
C173 C 0.6336(10) 0.8970(5) 0.7838(4) 0.0300(10) Uani 1 1 d . . .
C174 C 0.5540(10) 0.9248(5) 0.8195(4) 0.0300(10) Uani 1 1 d . . .
F175 F 0.4851(6) 0.8841(3) 0.8458(2) 0.0417(16) Uani 1 1 d . . .
C176 C 0.5450(10) 0.9904(5) 0.8330(4) 0.0300(10) Uani 1 1 d . . .
F177 F 0.4647(7) 1.0116(3) 0.8688(3) 0.058(2) Uani 1 1 d . . .
C178 C 0.6149(10) 1.0362(5) 0.8116(4) 0.0300(10) Uani 1 1 d . . .
F179 F 0.6051(7) 1.1006(3) 0.8239(3) 0.060(2) Uani 1 1 d . . .
C180 C 0.6975(10) 1.0129(5) 0.7751(4) 0.0300(10) Uani 1 1 d . . .
F181 F 0.7686(6) 1.0564(3) 0.7544(3) 0.0517(19) Uani 1 1 d . . .
C182 C 0.7037(10) 0.9462(5) 0.7636(4) 0.0300(10) Uani 1 1 d . . .
F183 F 0.7890(5) 0.9281(3) 0.7294(2) 0.0345(14) Uani 1 1 d . . .
C184 C 0.7946(9) 0.8232(5) 0.7894(4) 0.0293(10) Uani 1 1 d . . .
C185 C 0.8176(9) 0.8410(5) 0.8425(4) 0.0293(10) Uani 1 1 d . . .
F186 F 0.7277(5) 0.8538(3) 0.8751(2) 0.0353(15) Uani 1 1 d . . .
C187 C 0.9286(9) 0.8487(5) 0.8660(4) 0.0293(10) Uani 1 1 d . . .
F188 F 0.9425(6) 0.8647(3) 0.9183(2) 0.0449(18) Uani 1 1 d . . .
C189 C 1.0241(9) 0.8402(5) 0.8354(4) 0.0293(10) Uani 1 1 d . . .
F190 F 1.1354(6) 0.8477(4) 0.8571(3) 0.055(2) Uani 1 1 d . . .
C191 C 1.0089(9) 0.8223(5) 0.7823(4) 0.0293(10) Uani 1 1 d . . .
F192 F 1.1007(5) 0.8123(4) 0.7511(3) 0.0518(19) Uani 1 1 d . . .
C193 C 0.8944(9) 0.8137(5) 0.7604(4) 0.0293(10) Uani 1 1 d . . .
F194 F 0.8866(5) 0.7945(3) 0.7072(2) 0.0341(15) Uani 1 1 d . . .
C201 C 0.3287(14) 0.5408(9) 0.7059(7) 0.083(5) Uani 1 1 d . . .
H20A H 0.3412 0.5684 0.6800 0.125 Uiso 1 1 calc R U .
H20B H 0.3825 0.5605 0.7361 0.125 Uiso 1 1 calc R U .
H20C H 0.3450 0.4959 0.6905 0.125 Uiso 1 1 calc R U .
C202 C 0.2052(14) 0.5372(7) 0.7223(6) 0.065(4) Uani 1 1 d . . .
H20D H 0.1521 0.5186 0.6912 0.078 Uiso 1 1 calc R U .
H20E H 0.1895 0.5830 0.7367 0.078 Uiso 1 1 calc R U .
C203 C 0.1726(12) 0.4948(7) 0.7634(6) 0.057(4) Uani 1 1 d . . .
H20F H 0.1918 0.4497 0.7495 0.069 Uiso 1 1 calc R U .
H20G H 0.2240 0.5146 0.7949 0.069 Uiso 1 1 calc R U .
C204 C 0.0440(15) 0.4881(8) 0.7796(7) 0.075(5) Uani 1 1 d . . .
H20H H -0.0083 0.4689 0.7483 0.090 Uiso 1 1 calc R U .
H20I H 0.0246 0.5329 0.7947 0.090 Uiso 1 1 calc R U .
C205 C 0.0176(16) 0.4439(11) 0.8197(8) 0.102(7) Uani 1 1 d . . .
H20J H -0.0662 0.4415 0.8285 0.152 Uiso 1 1 calc R U .
H20K H 0.0348 0.3991 0.8047 0.152 Uiso 1 1 calc R U .
H20L H 0.0677 0.4631 0.8511 0.152 Uiso 1 1 calc R U .
C301 C 0.207(2) 0.5496(11) 0.4855(10) 0.127(3) Uani 1 1 d . . .
H301 H 0.2085 0.5709 0.4570 0.152 Uiso 1 1 calc R U .
C302 C 0.282(2) 0.5057(11) 0.4831(11) 0.127(3) Uani 1 1 d . . .
H302 H 0.3316 0.4950 0.4544 0.152 Uiso 1 1 calc R U .
C303 C 0.283(2) 0.4749(11) 0.5286(10) 0.127(3) Uani 1 1 d . . .
H303 H 0.3322 0.4424 0.5299 0.152 Uiso 1 1 calc R U .
C304 C 0.213(2) 0.4936(11) 0.5676(10) 0.127(3) Uani 1 1 d . . .
H304 H 0.2169 0.4763 0.5979 0.152 Uiso 1 1 calc R U .
C305 C 0.135(2) 0.5368(11) 0.5654(10) 0.127(3) Uani 1 1 d . . .
H305 H 0.0817 0.5464 0.5930 0.152 Uiso 1 1 calc R U .
C306 C 0.131(2) 0.5678(12) 0.5225(11) 0.127(3) Uani 1 1 d . . .
C307 C 0.055(2) 0.6147(10) 0.5212(9) 0.127(3) Uani 1 1 d . . .
H30A H 0.0077 0.6197 0.5525 0.190 Uiso 1 1 calc R U .
H30B H 0.1023 0.6576 0.5199 0.190 Uiso 1 1 calc R U .
H30C H 0.0019 0.5994 0.4903 0.190 Uiso 1 1 calc R U .

loop_
_atom_site_aniso_label
_atom_site_aniso_U_11
_atom_site_aniso_U_22
_atom_site_aniso_U_33
_atom_site_aniso_U_23
_atom_site_aniso_U_13
_atom_site_aniso_U_12
Zr1 0.0163(4) 0.0233(5) 0.0120(5) 0.0069(4) 0.0022(3) 0.0039(3)
C1 0.023(5) 0.038(7) 0.026(6) 0.006(5) -0.002(4) 0.007(4)
C2 0.0184(19) 0.022(2) 0.020(3) 0.0065(19) 0.0017(16) 0.0006(16)
C3 0.0184(19) 0.022(2) 0.020(3) 0.0065(19) 0.0017(16) 0.0006(16)
C4 0.0184(19) 0.022(2) 0.020(3) 0.0065(19) 0.0017(16) 0.0006(16)
C5 0.0184(19) 0.022(2) 0.020(3) 0.0065(19) 0.0017(16) 0.0006(16)
C6 0.0184(19) 0.022(2) 0.020(3) 0.0065(19) 0.0017(16) 0.0006(16)
C7 0.038(3) 0.025(3) 0.033(3) 0.004(3) 0.009(2) -0.002(2)
C8 0.038(3) 0.025(3) 0.033(3) 0.004(3) 0.009(2) -0.002(2)
C9 0.038(3) 0.025(3) 0.033(3) 0.004(3) 0.009(2) -0.002(2)
C10 0.038(3) 0.025(3) 0.033(3) 0.004(3) 0.009(2) -0.002(2)
C11A 0.022(3) 0.050(4) 0.026(4) 0.018(3) 0.001(3) 0.005(3)
C12A 0.022(3) 0.050(4) 0.026(4) 0.018(3) 0.001(3) 0.005(3)
C11B 0.022(3) 0.050(4) 0.026(4) 0.018(3) 0.001(3) 0.005(3)
C12B 0.022(3) 0.050(4) 0.026(4) 0.018(3) 0.001(3) 0.005(3)
C21 0.016(3) 0.026(4) 0.009(3) 0.003(3) -0.003(2) -0.002(2)
C22 0.036(2) 0.035(3) 0.022(3) 0.007(2) 0.0026(18) 0.0072(19)
C23 0.036(2) 0.035(3) 0.022(3) 0.007(2) 0.0026(18) 0.0072(19)
C24 0.036(2) 0.035(3) 0.022(3) 0.007(2) 0.0026(18) 0.0072(19)
C25 0.036(2) 0.035(3) 0.022(3) 0.007(2) 0.0026(18) 0.0072(19)
C26 0.036(2) 0.035(3) 0.022(3) 0.007(2) 0.0026(18) 0.0072(19)
C27 0.036(2) 0.035(3) 0.022(3) 0.007(2) 0.0026(18) 0.0072(19)
C31 0.019(3) 0.021(4) 0.011(3) 0.003(3) -0.003(2) 0.007(2)
C32 0.0195(18) 0.029(2) 0.015(2) 0.0112(18) -0.0013(15) 0.0031(15)
C33 0.0195(18) 0.029(2) 0.015(2) 0.0112(18) -0.0013(15) 0.0031(15)
C34 0.0195(18) 0.029(2) 0.015(2) 0.0112(18) -0.0013(15) 0.0031(15)
C35 0.0195(18) 0.029(2) 0.015(2) 0.0112(18) -0.0013(15) 0.0031(15)
C36 0.035(3) 0.048(4) 0.029(3) 0.011(3) -0.005(2) 0.019(2)
C37 0.035(3) 0.048(4) 0.029(3) 0.011(3) -0.005(2) 0.019(2)
C38 0.035(3) 0.048(4) 0.029(3) 0.011(3) -0.005(2) 0.019(2)
C39 0.035(3) 0.048(4) 0.029(3) 0.011(3) -0.005(2) 0.019(2)
C40 0.0195(18) 0.029(2) 0.015(2) 0.0112(18) -0.0013(15) 0.0031(15)
C41 0.0195(18) 0.029(2) 0.015(2) 0.0112(18) -0.0013(15) 0.0031(15)
C42 0.0204(17) 0.022(2) 0.018(2) 0.0080(18) 0.0010(14) 0.0028(15)
C43 0.0204(17) 0.022(2) 0.018(2) 0.0080(18) 0.0010(14) 0.0028(15)
C44 0.0204(17) 0.022(2) 0.018(2) 0.0080(18) 0.0010(14) 0.0028(15)
C45 0.031(5) 0.023(6) 0.016(6) 0.010(4) 0.005(4) 0.001(4)
C46 0.024(5) 0.074(9) 0.059(9) 0.044(8) 0.018(5) 0.015(5)
C47 0.082(10) 0.043(9) 0.064(10) 0.021(8) 0.031(8) -0.017(7)
C48 0.050(7) 0.078(10) 0.031(8) 0.029(7) 0.013(6) 0.010(7)
C49 0.0204(17) 0.022(2) 0.018(2) 0.0080(18) 0.0010(14) 0.0028(15)
C50 0.0204(17) 0.022(2) 0.018(2) 0.0080(18) 0.0010(14) 0.0028(15)
C51 0.0204(17) 0.022(2) 0.018(2) 0.0080(18) 0.0010(14) 0.0028(15)
C60 0.025(3) 0.033(4) 0.011(4) 0.011(3) 0.005(3) 0.012(3)
B61 0.034(4) 0.025(5) 0.007(4) 0.009(3) 0.001(3) 0.006(3)
C62 0.046(3) 0.027(3) 0.029(3) 0.010(2) 0.015(2) 0.007(2)
C63 0.046(3) 0.027(3) 0.029(3) 0.010(2) 0.015(2) 0.007(2)
F64 0.030(3) 0.061(4) 0.021(4) 0.009(3) 0.002(2) 0.010(3)
C65 0.046(3) 0.027(3) 0.029(3) 0.010(2) 0.015(2) 0.007(2)
F66 0.028(3) 0.069(5) 0.062(5) 0.024(4) 0.011(3) 0.005(3)
C67 0.046(3) 0.027(3) 0.029(3) 0.010(2) 0.015(2) 0.007(2)
F68 0.059(4) 0.062(5) 0.065(5) 0.031(4) 0.048(4) 0.026(4)
C69 0.046(3) 0.027(3) 0.029(3) 0.010(2) 0.015(2) 0.007(2)
F70 0.102(6) 0.049(5) 0.026(4) 0.013(3) 0.041(4) 0.024(4)
C71 0.046(3) 0.027(3) 0.029(3) 0.010(2) 0.015(2) 0.007(2)
F72 0.067(4) 0.039(4) 0.013(3) 0.006(3) 0.005(3) 0.010(3)
C73 0.040(2) 0.032(3) 0.021(3) 0.009(2) -0.0061(18) -0.0019(18)
C74 0.040(2) 0.032(3) 0.021(3) 0.009(2) -0.0061(18) -0.0019(18)
F75 0.043(3) 0.032(4) 0.031(4) 0.008(3) 0.012(3) -0.002(3)
C76 0.040(2) 0.032(3) 0.021(3) 0.009(2) -0.0061(18) -0.0019(18)
F77 0.065(5) 0.051(5) 0.055(5) 0.037(4) 0.007(4) 0.007(4)
C78 0.040(2) 0.032(3) 0.021(3) 0.009(2) -0.0061(18) -0.0019(18)
F79 0.057(4) 0.066(5) 0.048(5) 0.018(4) -0.016(3) 0.016(4)
C80 0.040(2) 0.032(3) 0.021(3) 0.009(2) -0.0061(18) -0.0019(18)
F81 0.034(4) 0.073(5) 0.046(5) 0.020(4) -0.006(3) 0.009(3)
C82 0.040(2) 0.032(3) 0.021(3) 0.009(2) -0.0061(18) -0.0019(18)
F83 0.022(3) 0.054(4) 0.035(4) 0.018(3) 0.003(2) 0.002(3)
C84 0.047(3) 0.033(3) 0.017(3) -0.001(2) 0.0035(19) 0.000(2)
C85 0.047(3) 0.033(3) 0.017(3) -0.001(2) 0.0035(19) 0.000(2)
F86 0.057(4) 0.049(4) 0.029(4) 0.007(3) -0.026(3) -0.006(3)
C87 0.047(3) 0.033(3) 0.017(3) -0.001(2) 0.0035(19) 0.000(2)
F88 0.076(5) 0.063(5) 0.050(5) 0.006(4) -0.027(4) -0.026(4)
C89 0.047(3) 0.033(3) 0.017(3) -0.001(2) 0.0035(19) 0.000(2)
F90 0.096(6) 0.031(4) 0.063(6) -0.004(4) -0.002(5) -0.015(4)
C91 0.047(3) 0.033(3) 0.017(3) -0.001(2) 0.0035(19) 0.000(2)
F92 0.081(5) 0.044(5) 0.048(5) 0.011(4) 0.001(4) 0.017(4)
C93 0.047(3) 0.033(3) 0.017(3) -0.001(2) 0.0035(19) 0.000(2)
F94 0.048(4) 0.037(4) 0.020(3) 0.004(3) -0.001(3) 0.012(3)
Zr2 0.0149(4) 0.0258(6) 0.0101(5) 0.0065(4) -0.0001(3) 0.0050(3)
C101 0.020(4) 0.029(6) 0.016(5) 0.011(4) -0.003(4) 0.001(4)
C102 0.010(4) 0.026(6) 0.013(5) 0.004(4) 0.000(3) 0.004(3)
C103 0.023(4) 0.021(5) 0.015(5) 0.013(4) -0.002(4) 0.003(4)
C104 0.020(4) 0.034(6) 0.011(5) 0.006(4) -0.002(4) 0.011(4)
C105 0.018(4) 0.027(6) 0.019(6) 0.008(5) 0.003(4) 0.004(4)
C106 0.012(4) 0.048(7) 0.031(7) 0.004(5) -0.004(4) 0.008(4)
C107 0.026(5) 0.032(6) 0.025(6) 0.009(5) -0.004(4) 0.013(4)
C108 0.050(7) 0.019(6) 0.049(8) 0.005(6) -0.008(6) 0.006(5)
C109 0.029(6) 0.042(7) 0.059(9) 0.010(6) -0.006(5) 0.017(5)
C110 0.041(6) 0.033(7) 0.020(6) 0.011(5) -0.003(4) 0.009(5)
C111 0.022(3) 0.050(4) 0.026(4) 0.018(3) 0.001(3) 0.005(3)
C112 0.022(3) 0.050(4) 0.026(4) 0.018(3) 0.001(3) 0.005(3)
C211 0.022(3) 0.050(4) 0.026(4) 0.018(3) 0.001(3) 0.005(3)
C212 0.022(3) 0.050(4) 0.026(4) 0.018(3) 0.001(3) 0.005(3)
C121 0.016(3) 0.026(4) 0.009(3) 0.003(3) -0.003(2) -0.002(2)
C122 0.030(2) 0.037(3) 0.020(2) 0.007(2) -0.0013(17) 0.0072(18)
C123 0.030(2) 0.037(3) 0.020(2) 0.007(2) -0.0013(17) 0.0072(18)
C124 0.030(2) 0.037(3) 0.020(2) 0.007(2) -0.0013(17) 0.0072(18)
C125 0.030(2) 0.037(3) 0.020(2) 0.007(2) -0.0013(17) 0.0072(18)
C126 0.030(2) 0.037(3) 0.020(2) 0.007(2) -0.0013(17) 0.0072(18)
C127 0.030(2) 0.037(3) 0.020(2) 0.007(2) -0.0013(17) 0.0072(18)
C131 0.019(3) 0.021(4) 0.011(3) 0.003(3) -0.003(2) 0.007(2)
C132 0.020(4) 0.018(5) 0.016(5) 0.009(4) 0.002(3) 0.005(3)
C133 0.022(5) 0.025(6) 0.017(6) 0.002(4) -0.003(4) 0.005(4)
C134 0.025(5) 0.027(6) 0.006(5) 0.005(4) 0.000(3) 0.000(4)
C135 0.026(5) 0.014(5) 0.016(5) 0.005(4) 0.006(4) 0.004(4)
C136 0.022(5) 0.035(6) 0.017(6) 0.005(5) 0.007(4) 0.001(4)
C137 0.035(6) 0.041(8) 0.054(9) 0.013(6) 0.009(5) -0.007(5)
C138 0.023(5) 0.060(8) 0.033(7) 0.017(6) 0.013(4) 0.003(5)
C139 0.029(5) 0.043(7) 0.025(6) 0.008(5) -0.002(4) -0.007(5)
C140 0.020(5) 0.023(6) 0.036(7) 0.010(5) 0.001(4) 0.011(4)
C141 0.016(4) 0.011(5) 0.026(6) 0.007(4) 0.006(4) 0.006(3)
C142 0.0211(18) 0.024(2) 0.017(2) 0.0058(18) 0.0013(15) 0.0055(15)
C143 0.0211(18) 0.024(2) 0.017(2) 0.0058(18) 0.0013(15) 0.0055(15)
C144 0.0211(18) 0.024(2) 0.017(2) 0.0058(18) 0.0013(15) 0.0055(15)
C145 0.053(4) 0.107(7) 0.065(5) 0.050(5) -0.009(4) 0.027(4)
C146 0.053(4) 0.107(7) 0.065(5) 0.050(5) -0.009(4) 0.027(4)
C147 0.053(4) 0.107(7) 0.065(5) 0.050(5) -0.009(4) 0.027(4)
C148 0.053(4) 0.107(7) 0.065(5) 0.050(5) -0.009(4) 0.027(4)
C149 0.0211(18) 0.024(2) 0.017(2) 0.0058(18) 0.0013(15) 0.0055(15)
C150 0.0211(18) 0.024(2) 0.017(2) 0.0058(18) 0.0013(15) 0.0055(15)
C151 0.0211(18) 0.024(2) 0.017(2) 0.0058(18) 0.0013(15) 0.0055(15)
C160 0.025(3) 0.033(4) 0.011(4) 0.011(3) 0.005(3) 0.012(3)
B161 0.034(4) 0.025(5) 0.007(4) 0.009(3) 0.001(3) 0.006(3)
C162 0.037(2) 0.031(3) 0.019(2) 0.0014(19) -0.0012(18) 0.0044(18)
C163 0.037(2) 0.031(3) 0.019(2) 0.0014(19) -0.0012(18) 0.0044(18)
F164 0.033(3) 0.066(5) 0.021(4) 0.025(3) 0.006(2) 0.016(3)
C165 0.037(2) 0.031(3) 0.019(2) 0.0014(19) -0.0012(18) 0.0044(18)
F166 0.027(3) 0.074(5) 0.050(5) 0.027(4) 0.006(3) 0.007(3)
C167 0.037(2) 0.031(3) 0.019(2) 0.0014(19) -0.0012(18) 0.0044(18)
F168 0.055(4) 0.049(5) 0.061(5) 0.034(4) 0.016(4) -0.004(3)
C169 0.037(2) 0.031(3) 0.019(2) 0.0014(19) -0.0012(18) 0.0044(18)
F170 0.070(5) 0.042(4) 0.044(5) 0.024(4) 0.004(4) 0.002(3)
C171 0.037(2) 0.031(3) 0.019(2) 0.0014(19) -0.0012(18) 0.0044(18)
F172 0.037(3) 0.037(4) 0.047(4) 0.020(3) -0.011(3) 0.003(3)
C173 0.048(3) 0.027(3) 0.016(2) 0.005(2) -0.0068(18) 0.0083(19)
C174 0.048(3) 0.027(3) 0.016(2) 0.005(2) -0.0068(18) 0.0083(19)
F175 0.064(4) 0.038(4) 0.028(4) 0.008(3) 0.020(3) 0.021(3)
C176 0.048(3) 0.027(3) 0.016(2) 0.005(2) -0.0068(18) 0.0083(19)
F177 0.090(6) 0.042(4) 0.045(5) -0.002(4) 0.027(4) 0.032(4)
C178 0.048(3) 0.027(3) 0.016(2) 0.005(2) -0.0068(18) 0.0083(19)
F179 0.104(6) 0.020(4) 0.057(5) 0.001(3) -0.005(4) 0.021(4)
C180 0.048(3) 0.027(3) 0.016(2) 0.005(2) -0.0068(18) 0.0083(19)
F181 0.068(5) 0.032(4) 0.051(5) 0.012(4) -0.002(4) -0.007(3)
C182 0.048(3) 0.027(3) 0.016(2) 0.005(2) -0.0068(18) 0.0083(19)
F183 0.044(4) 0.030(4) 0.028(4) 0.007(3) 0.003(3) 0.002(3)
C184 0.035(2) 0.030(3) 0.024(3) 0.013(2) -0.0146(18) 0.0016(18)
C185 0.035(2) 0.030(3) 0.024(3) 0.013(2) -0.0146(18) 0.0016(18)
F186 0.054(4) 0.044(4) 0.010(3) 0.011(3) 0.001(3) 0.006(3)
C187 0.035(2) 0.030(3) 0.024(3) 0.013(2) -0.0146(18) 0.0016(18)
F188 0.069(4) 0.041(4) 0.024(4) 0.016(3) -0.027(3) -0.005(3)
C189 0.035(2) 0.030(3) 0.024(3) 0.013(2) -0.0146(18) 0.0016(18)
F190 0.045(4) 0.058(5) 0.064(5) 0.026(4) -0.039(4) -0.005(3)
C191 0.035(2) 0.030(3) 0.024(3) 0.013(2) -0.0146(18) 0.0016(18)
F192 0.030(3) 0.075(5) 0.062(5) 0.034(4) 0.001(3) 0.017(3)
C193 0.035(2) 0.030(3) 0.024(3) 0.013(2) -0.0146(18) 0.0016(18)
F194 0.028(3) 0.058(4) 0.021(3) 0.013(3) -0.002(2) 0.014(3)
C201 0.073(11) 0.093(14) 0.092(14) 0.043(11) 0.015(10) 0.004(9)
C202 0.091(12) 0.039(9) 0.069(11) 0.021(8) -0.009(9) 0.005(7)
C203 0.056(8) 0.055(9) 0.066(11) 0.019(8) 0.003(7) 0.014(7)
C204 0.096(13) 0.068(11) 0.075(12) 0.036(9) 0.021(9) 0.033(9)
C205 0.075(12) 0.147(19) 0.114(17) 0.080(15) 0.010(11) 0.040(12)
C301 0.137(9) 0.090(7) 0.143(10) -0.005(6) -0.015(7) 0.032(5)
C302 0.137(9) 0.090(7) 0.143(10) -0.005(6) -0.015(7) 0.032(5)
C303 0.137(9) 0.090(7) 0.143(10) -0.005(6) -0.015(7) 0.032(5)
C304 0.137(9) 0.090(7) 0.143(10) -0.005(6) -0.015(7) 0.032(5)
C305 0.137(9) 0.090(7) 0.143(10) -0.005(6) -0.015(7) 0.032(5)
C306 0.137(9) 0.090(7) 0.143(10) -0.005(6) -0.015(7) 0.032(5)
C307 0.137(9) 0.090(7) 0.143(10) -0.005(6) -0.015(7) 0.032(5)

loop_
_atom_type_symbol
_atom_type_description
_atom_type_scat_dispersion_real
_atom_type_scat_dispersion_imag
_atom_type_scat_source
C C 0.0033 0.0016 'International Tables Vol C Tables 4.2.6.8 and 6.1.1.4'
H H 0.0000 0.0000 'International Tables Vol C Tables 4.2.6.8 and 6.1.1.4'
F F 0.0171 0.0103 'International Tables Vol C Tables 4.2.6.8 and 6.1.1.4'
Zr Zr -2.9673 0.5597 'International Tables Vol C Tables 4.2.6.8 and 6.1.1.4'
B B 0.0013 0.0007 'International Tables Vol C Tables 4.2.6.8 and 6.1.1.4'

loop_
_geom_angle_atom_site_label_1
_geom_angle_atom_site_label_2
_geom_angle_atom_site_label_3
_geom_angle
C1 Zr1 C31 121.5(3)
C1 Zr1 C2 125.7(4)
C31 Zr1 C2 59.4(3)
C1 Zr1 C3 136.0(3)
C31 Zr1 C3 83.0(3)
C2 Zr1 C3 33.4(3)
C1 Zr1 C6 92.3(3)
C31 Zr1 C6 78.5(3)
C2 Zr1 C6 33.7(3)
C3 Zr1 C6 54.6(3)
C1 Zr1 C51 129.2(3)
C31 Zr1 C51 33.3(3)
C2 Zr1 C51 82.9(3)
C3 Zr1 C51 92.0(3)
C6 Zr1 C51 109.8(3)
C1 Zr1 C32 87.8(3)
C31 Zr1 C32 33.8(3)
C2 Zr1 C32 79.2(3)
C3 Zr1 C32 110.5(3)
C6 Zr1 C32 80.2(3)
C51 Zr1 C32 54.1(3)
C1 Zr1 C4 106.1(3)
C31 Zr1 C4 112.5(3)
C2 Zr1 C4 54.4(3)
C3 Zr1 C4 32.4(3)
C6 Zr1 C4 53.2(3)
C51 Zr1 C4 124.0(3)
C32 Zr1 C4 131.1(3)
C1 Zr1 C5 82.8(3)
C31 Zr1 C5 109.6(3)
C2 Zr1 C5 54.5(3)
C3 Zr1 C5 53.6(3)
C6 Zr1 C5 32.1(3)
C51 Zr1 C5 137.4(3)
C32 Zr1 C5 110.3(3)
C4 Zr1 C5 31.6(3)
C1 Zr1 C42 99.6(3)
C31 Zr1 C42 54.7(3)
C2 Zr1 C42 112.7(3)
C3 Zr1 C42 123.6(3)
C6 Zr1 C42 130.9(3)
C51 Zr1 C42 32.2(3)
C32 Zr1 C42 53.2(3)
C4 Zr1 C42 153.9(3)
C5 Zr1 C42 162.9(3)
C1 Zr1 C41 77.1(3)
C31 Zr1 C41 54.0(3)
C2 Zr1 C41 109.5(3)
C3 Zr1 C41 137.0(3)
C6 Zr1 C41 109.9(3)
C51 Zr1 C41 52.7(3)
C32 Zr1 C41 31.4(3)
C4 Zr1 C41 162.5(3)
C5 Zr1 C41 136.0(3)
C42 Zr1 C41 31.6(3)
Zr1 C1 H1A 109.5
Zr1 C1 H1B 109.5
H1A C1 H1B 109.5
Zr1 C1 H1C 109.5
H1A C1 H1C 109.5
H1B C1 H1C 109.5
C3 C2 C6 106.1(8)
C3 C2 C21 124.6(8)
C6 C2 C21 124.8(8)
C3 C2 Zr1 74.3(5)
C6 C2 Zr1 74.3(5)
C21 C2 Zr1 98.0(5)
C4 C3 C2 108.7(8)
C4 C3 C11B 125.2(9)
C2 C3 C11B 125.7(9)
C4 C3 C11A 125.2(9)
C2 C3 C11A 125.7(9)
C4 C3 Zr1 77.5(5)
C2 C3 Zr1 72.3(5)
C11B C3 Zr1 122.7(6)
C11A C3 Zr1 122.7(6)
C3 C4 C5 109.6(9)
C3 C4 Zr1 70.1(5)
C5 C4 Zr1 77.1(5)
C3 C4 H4 125.2
C5 C4 H4 125.2
Zr1 C4 H4 119.3
C4 C5 C6 105.3(8)
C4 C5 C7 126.1(9)
C6 C5 C7 127.8(9)
C4 C5 Zr1 71.3(5)
C6 C5 Zr1 67.5(5)
C7 C5 Zr1 133.1(6)
C5 C6 C2 110.1(9)
C5 C6 Zr1 80.4(5)
C2 C6 Zr1 72.0(5)
C5 C6 H6 124.9
C2 C6 H6 124.9
Zr1 C6 H6 114.5
C5 C7 C10 112.4(9)
C5 C7 C8 110.4(9)
C10 C7 C8 112.3(9)
C5 C7 C9 104.7(8)
C10 C7 C9 107.7(9)
C8 C7 C9 109.0(9)
C7 C8 H8A 109.5
C7 C8 H8B 109.5
H8A C8 H8B 109.5
C7 C8 H8C 109.5
H8A C8 H8C 109.5
H8B C8 H8C 109.5
C7 C9 H9A 109.5
C7 C9 H9B 109.5
H9A C9 H9B 109.5
C7 C9 H9C 109.5
H9A C9 H9C 109.5
H9B C9 H9C 109.5
C7 C10 H10A 109.5
C7 C10 H10B 109.5
H10A C10 H10B 109.5
C7 C10 H10C 109.5
H10A C10 H10C 109.5
H10B C10 H10C 109.5
C12A C11A C3 110.8(12)
C12A C11A H11A 109.5
C3 C11A H11A 109.5
C12A C11A H11B 109.5
C3 C11A H11B 109.5
H11A C11A H11B 108.1
C11A C12A H12A 109.5
C11A C12A H12B 109.5
H12A C12A H12B 109.5
C11A C12A H12C 109.5
H12A C12A H12C 109.5
H12B C12A H12C 109.5
C3 C11B C12B 108.8(11)
C3 C11B H11C 109.9
C12B C11B H11C 109.9
C3 C11B H11D 109.9
C12B C11B H11D 109.9
H11C C11B H11D 108.3
C11B C12B H12D 109.5
C11B C12B H12E 109.5
H12D C12B H12E 109.5
C11B C12B H12F 109.5
H12D C12B H12F 109.5
H12E C12B H12F 109.5
C22 C21 C31 115.0(7)
C22 C21 C2 116.2(8)
C31 C21 C2 101.5(7)
C22 C21 H21 107.9
C31 C21 H21 107.9
C2 C21 H21 107.9
C23 C22 C27 118.2(10)
C23 C22 C21 122.8(9)
C27 C22 C21 119.0(9)
C24 C23 C22 120.8(10)
C24 C23 H23 119.6
C22 C23 H23 119.6
C23 C24 C25 121.1(10)
C23 C24 H24 119.5
C25 C24 H24 119.5
C24 C25 C26 117.7(10)
C24 C25 H25 121.2
C26 C25 H25 121.2
C27 C26 C25 121.2(10)
C27 C26 H26 119.4
C25 C26 H26 119.4
C26 C27 C22 121.0(10)
C26 C27 H27 119.5
C22 C27 H27 119.5
C51 C31 C32 107.3(7)
C51 C31 C21 124.9(8)
C32 C31 C21 126.6(8)
C51 C31 Zr1 78.0(5)
C32 C31 Zr1 78.7(5)
C21 C31 Zr1 100.2(5)
C33 C32 C41 118.8(8)
C33 C32 C31 132.5(8)
C41 C32 C31 108.7(8)
C33 C32 Zr1 119.1(6)
C41 C32 Zr1 80.5(5)
C31 C32 Zr1 67.5(5)
C34 C33 C32 119.5(8)
C34 C33 H33 120.2
C32 C33 H33 120.2
C33 C34 C35 123.3(9)
C33 C34 H34 118.3
C35 C34 H34 118.3
C40 C35 C34 118.1(8)
C40 C35 C36 121.8(8)
C34 C35 C36 120.0(8)
C35 C36 C37 109.9(8)
C35 C36 C38 109.0(9)
C37 C36 C38 108.4(9)
C35 C36 C39 112.2(9)
C37 C36 C39 108.7(9)
C38 C36 C39 108.6(9)
C36 C37 H37A 109.5
C36 C37 H37B 109.5
H37A C37 H37B 109.5
C36 C37 H37C 109.5
H37A C37 H37C 109.5
H37B C37 H37C 109.5
C36 C38 H38A 109.5
C36 C38 H38B 109.5
H38A C38 H38B 109.5
C36 C38 H38C 109.5
H38A C38 H38C 109.5
H38B C38 H38C 109.5
C36 C39 H39A 109.5
C36 C39 H39B 109.5
H39A C39 H39B 109.5
C36 C39 H39C 109.5
H39A C39 H39C 109.5
H39B C39 H39C 109.5
C35 C40 C41 118.5(8)
C35 C40 H40 120.8
C41 C40 H40 120.8
C32 C41 C40 121.6(8)
C32 C41 C42 108.0(8)
C40 C41 C42 130.4(8)
C32 C41 Zr1 68.1(5)
C40 C41 Zr1 124.3(6)
C42 C41 Zr1 73.2(5)
C43 C42 C51 121.9(8)
C43 C42 C41 131.7(8)
C51 C42 C41 105.9(8)
C43 C42 Zr1 127.4(7)
C51 C42 Zr1 67.9(5)
C41 C42 Zr1 75.3(5)
C44 C43 C42 121.0(8)
C44 C43 H43 119.5
C42 C43 H43 119.5
C43 C44 C49 117.5(8)
C43 C44 C45 123.6(8)
C49 C44 C45 118.9(8)
C48 C45 C44 110.3(8)
C48 C45 C46 110.1(9)
C44 C45 C46 112.1(8)
C48 C45 C47 108.2(10)
C44 C45 C47 108.6(8)
C46 C45 C47 107.4(10)
C45 C46 H46A 109.5
C45 C46 H46B 109.5
H46A C46 H46B 109.5
C45 C46 H46C 109.5
H46A C46 H46C 109.5
H46B C46 H46C 109.5
C45 C47 H47A 109.5
C45 C47 H47B 109.5
H47A C47 H47B 109.5
C45 C47 H47C 109.5
H47A C47 H47C 109.5
H47B C47 H47C 109.5
C45 C48 H48A 109.5
C45 C48 H48B 109.5
H48A C48 H48B 109.5
C45 C48 H48C 109.5
H48A C48 H48C 109.5
H48B C48 H48C 109.5
C50 C49 C44 124.3(9)
C50 C49 H49 117.9
C44 C49 H49 117.9
C49 C50 C51 119.1(8)
C49 C50 H50 120.5
C51 C50 H50 120.5
C31 C51 C42 110.0(8)
C31 C51 C50 133.9(8)
C42 C51 C50 116.1(8)
C31 C51 Zr1 68.6(5)
C42 C51 Zr1 80.0(5)
C50 C51 Zr1 117.5(6)
B61 C60 H60A 109.5
B61 C60 H60B 109.5
H60A C60 H60B 109.5
B61 C60 H60C 109.5
H60A C60 H60C 109.5
H60B C60 H60C 109.5
C73 B61 C62 114.2(8)
C73 B61 C60 106.2(8)
C62 B61 C60 112.5(8)
C73 B61 C84 114.2(8)
C62 B61 C84 101.8(8)
C60 B61 C84 108.0(8)
C71 C62 C63 114.5(10)
C71 C62 B61 119.1(10)
C63 C62 B61 126.3(9)
F64 C63 C62 123.2(9)
F64 C63 C65 113.4(10)
C62 C63 C65 123.3(10)
F66 C65 C67 121.8(10)
F66 C65 C63 119.9(10)
C67 C65 C63 118.2(11)
C69 C67 F68 121.2(10)
C69 C67 C65 120.5(10)
F68 C67 C65 118.3(10)
F70 C69 C67 120.3(9)
F70 C69 C71 121.2(11)
C67 C69 C71 118.4(10)
C62 C71 F72 120.2(9)
C62 C71 C69 125.0(11)
F72 C71 C69 114.9(10)
C74 C73 C82 112.8(10)
C74 C73 B61 127.4(10)
C82 C73 B61 119.7(9)
F75 C74 C76 114.1(9)
F75 C74 C73 119.8(9)
C76 C74 C73 126.1(10)
F77 C76 C74 121.2(10)
F77 C76 C78 120.6(10)
C74 C76 C78 118.1(10)
C80 C78 F79 120.3(10)
C80 C78 C76 120.3(10)
F79 C78 C76 119.4(10)
F81 C80 C78 120.6(10)
F81 C80 C82 120.2(10)
C78 C80 C82 119.3(10)
F83 C82 C80 115.8(9)
F83 C82 C73 120.7(10)
C80 C82 C73 123.4(10)
C93 C84 C85 112.2(10)
C93 C84 B61 122.5(9)
C85 C84 B61 125.1(10)
F86 C85 C84 122.3(10)
F86 C85 C87 114.1(9)
C84 C85 C87 123.6(11)
F88 C87 C89 118.4(10)
F88 C87 C85 120.8(10)
C89 C87 C85 120.8(11)
F90 C89 C87 122.8(10)
F90 C89 C91 119.7(11)
C87 C89 C91 117.5(10)
C93 C91 F92 122.2(10)
C93 C91 C89 119.3(11)
F92 C91 C89 118.5(10)
C91 C93 F94 115.9(10)
C91 C93 C84 126.6(11)
F94 C93 C84 117.5(9)
C101 Zr2 C131 122.2(3)
C101 Zr2 C102 125.7(3)
C131 Zr2 C102 58.1(3)
C101 Zr2 C103 92.3(3)
C131 Zr2 C103 77.9(3)
C102 Zr2 C103 33.7(3)
C101 Zr2 C106 136.7(4)
C131 Zr2 C106 81.9(3)
C102 Zr2 C106 34.1(3)
C103 Zr2 C106 55.4(3)
C101 Zr2 C105 106.6(3)
C131 Zr2 C105 111.1(3)
C102 Zr2 C105 54.3(3)
C103 Zr2 C105 53.2(3)
C106 Zr2 C105 32.3(3)
C101 Zr2 C151 129.4(3)
C131 Zr2 C151 34.6(3)
C102 Zr2 C151 83.3(3)
C103 Zr2 C151 110.6(3)
C106 Zr2 C151 91.5(3)
C105 Zr2 C151 123.4(3)
C101 Zr2 C132 88.5(3)
C131 Zr2 C132 33.9(3)
C102 Zr2 C132 78.4(3)
C103 Zr2 C132 80.1(3)
C106 Zr2 C132 110.0(3)
C105 Zr2 C132 130.6(3)
C151 Zr2 C132 54.5(3)
C101 Zr2 C104 82.7(3)
C131 Zr2 C104 109.3(3)
C102 Zr2 C104 55.1(3)
C103 Zr2 C104 32.5(3)
C106 Zr2 C104 54.4(3)
C105 Zr2 C104 31.7(3)
C151 Zr2 C104 138.4(3)
C132 Zr2 C104 110.7(3)
C101 Zr2 C142 99.8(3)
C131 Zr2 C142 54.9(3)
C102 Zr2 C142 111.9(3)
C103 Zr2 C142 130.4(3)
C106 Zr2 C142 122.7(3)
C105 Zr2 C142 153.3(3)
C151 Zr2 C142 31.6(3)
C132 Zr2 C142 52.7(3)
C104 Zr2 C142 162.8(3)
C101 Zr2 C141 77.6(3)
C131 Zr2 C141 54.4(3)
C102 Zr2 C141 108.5(3)
C103 Zr2 C141 109.6(3)
C106 Zr2 C141 136.2(3)
C105 Zr2 C141 161.8(3)
C151 Zr2 C141 52.6(3)
C132 Zr2 C141 31.3(3)
C104 Zr2 C141 136.2(3)
C142 Zr2 C141 31.2(3)
Zr2 C101 H10D 109.5
Zr2 C101 H10E 109.5
H10D C101 H10E 109.5
Zr2 C101 H10F 109.5
H10D C101 H10F 109.5
H10E C101 H10F 109.5
C103 C102 C106 106.0(8)
C103 C102 C121 126.1(8)
C106 C102 C121 123.4(9)
C103 C102 Zr2 73.7(5)
C106 C102 Zr2 73.7(5)
C121 C102 Zr2 98.9(5)
C102 C103 C104 110.8(8)
C102 C103 Zr2 72.6(5)
C104 C103 Zr2 80.2(5)
C102 C103 H103 124.6
C104 C103 H103 124.6
Zr2 C103 H103 114.5
C105 C104 C103 103.4(8)
C105 C104 C107 127.8(9)
C103 C104 C107 127.9(9)
C105 C104 Zr2 70.2(5)
C103 C104 Zr2 67.3(5)
C107 C104 Zr2 133.9(6)
C106 C105 C104 112.8(9)
C106 C105 Zr2 71.5(5)
C104 C105 Zr2 78.1(5)
C106 C105 H105 123.6
C104 C105 H105 123.6
Zr2 C105 H105 118.3
C105 C106 C102 106.7(9)
C105 C106 C211 125.9(9)
C102 C106 C211 127.1(9)
C105 C106 C111 125.9(9)
C102 C106 C111 127.1(9)
C105 C106 Zr2 76.3(5)
C102 C106 Zr2 72.2(5)
C211 C106 Zr2 122.2(6)
C111 C106 Zr2 122.2(6)
C104 C107 C109 107.4(8)
C104 C107 C110 112.1(8)
C109 C107 C110 108.7(9)
C104 C107 C108 112.3(8)
C109 C107 C108 106.7(9)
C110 C107 C108 109.3(9)
C107 C108 H10G 109.5
C107 C108 H10H 109.5
H10G C108 H10H 109.5
C107 C108 H10I 109.5
H10G C108 H10I 109.5
H10H C108 H10I 109.5
C107 C109 H10J 109.5
C107 C109 H10K 109.5
H10J C109 H10K 109.5
C107 C109 H10L 109.5
H10J C109 H10L 109.5
H10K C109 H10L 109.5
C107 C110 H11E 109.5
C107 C110 H11F 109.5
H11E C110 H11F 109.5
C107 C110 H11G 109.5
H11E C110 H11G 109.5
H11F C110 H11G 109.5
C112 C111 C106 112.6(13)
C112 C111 H11H 109.1
C106 C111 H11H 109.1
C112 C111 H11I 109.1
C106 C111 H11I 109.1
H11H C111 H11I 107.8
C111 C112 H11J 109.5
C111 C112 H11L 109.5
H11J C112 H11L 109.5
C111 C112 H11M 109.5
H11J C112 H11M 109.5
H11L C112 H11M 109.5
C106 C211 C212 107.6(12)
C106 C211 H21A 110.2
C212 C211 H21A 110.2
C106 C211 H21B 110.2
C212 C211 H21B 110.2
H21A C211 H21B 108.5
C211 C212 H21C 109.5
C211 C212 H21D 109.5
H21C C212 H21D 109.5
C211 C212 H21E 109.5
H21C C212 H21E 109.5
H21D C212 H21E 109.5
C122 C121 C131 114.7(8)
C122 C121 C102 117.2(8)
C131 C121 C102 100.6(7)
C122 C121 H121 107.9
C131 C121 H121 107.9
C102 C121 H121 107.9
C123 C122 C127 118.4(10)
C123 C122 C121 120.5(9)
C127 C122 C121 121.0(9)
C122 C123 C124 121.6(10)
C122 C123 H123 119.2
C124 C123 H123 119.2
C125 C124 C123 117.9(10)
C125 C124 H124 121.1
C123 C124 H124 121.1
C124 C125 C126 122.8(10)
C124 C125 H125 118.6
C126 C125 H125 118.6
C125 C126 C127 118.7(10)
C125 C126 H126 120.6
C127 C126 H126 120.6
C126 C127 C122 120.4(10)
C126 C127 H127 119.8
C122 C127 H127 119.8
C132 C131 C151 105.5(7)
C132 C131 C121 127.2(8)
C151 C131 C121 126.3(8)
C132 C131 Zr2 78.4(5)
C151 C131 Zr2 77.8(5)
C121 C131 Zr2 101.5(5)
C141 C132 C133 118.1(8)
C141 C132 C131 109.6(8)
C133 C132 C131 132.3(8)
C141 C132 Zr2 80.2(5)
C133 C132 Zr2 118.9(6)
C131 C132 Zr2 67.7(5)
C134 C133 C132 119.7(8)
C134 C133 H133 120.1
C132 C133 H133 120.1
C133 C134 C135 122.1(9)
C133 C134 H134 119.0
C135 C134 H134 119.0
C140 C135 C134 118.5(8)
C140 C135 C136 124.4(8)
C134 C135 C136 117.1(8)
C137 C136 C138 111.5(9)
C137 C136 C139 109.0(9)
C138 C136 C139 108.4(8)
C137 C136 C135 110.6(8)
C138 C136 C135 107.4(8)
C139 C136 C135 109.9(8)
C136 C137 H13A 109.5
C136 C137 H13B 109.5
H13A C137 H13B 109.5
C136 C137 H13C 109.5
H13A C137 H13C 109.5
H13B C137 H13C 109.5
C136 C138 H13D 109.5
C136 C138 H13E 109.5
H13D C138 H13E 109.5
C136 C138 H13F 109.5
H13D C138 H13F 109.5
H13E C138 H13F 109.5
C136 C139 H13G 109.5
C136 C139 H13H 109.5
H13G C139 H13H 109.5
C136 C139 H13I 109.5
H13G C139 H13I 109.5
H13H C139 H13I 109.5
C135 C140 C141 120.5(9)
C135 C140 H140 119.8
C141 C140 H140 119.8
C132 C141 C142 107.9(7)
C132 C141 C140 121.1(8)
C142 C141 C140 130.9(8)
C132 C141 Zr2 68.6(5)
C142 C141 Zr2 73.4(5)
C140 C141 Zr2 124.2(6)
C151 C142 C143 119.5(9)
C151 C142 C141 108.3(8)
C143 C142 C141 131.8(8)
C151 C142 Zr2 69.3(5)
C143 C142 Zr2 125.4(6)
C141 C142 Zr2 75.4(5)
C144 C143 C142 120.9(8)
C144 C143 H143 119.6
C142 C143 H143 119.6
C143 C144 C149 117.9(9)
C143 C144 C145 122.5(10)
C149 C144 C145 119.5(10)
C146 C145 C144 110.4(12)
C146 C145 C148 108.4(14)
C144 C145 C148 110.9(11)
C146 C145 C147 105.2(12)
C144 C145 C147 113.9(12)
C148 C145 C147 107.8(13)
C145 C146 H14A 109.5
C145 C146 H14B 109.5
H14A C146 H14B 109.5
C145 C146 H14C 109.5
H14A C146 H14C 109.5
H14B C146 H14C 109.5
C145 C147 H14D 109.5
C145 C147 H14E 109.5
H14D C147 H14E 109.5
C145 C147 H14F 109.5
H14D C147 H14F 109.5
H14E C147 H14F 109.5
C145 C148 H14G 109.5
C145 C148 H14H 109.5
H14G C148 H14H 109.5
C145 C148 H14I 109.5
H14G C148 H14I 109.5
H14H C148 H14I 109.5
C150 C149 C144 123.6(9)
C150 C149 H149 118.2
C144 C149 H149 118.2
C149 C150 C151 117.2(8)
C149 C150 H150 121.4
C151 C150 H150 121.4
C142 C151 C150 120.6(8)
C142 C151 C131 108.4(8)
C150 C151 C131 130.9(8)
C142 C151 Zr2 79.1(5)
C150 C151 Zr2 117.3(6)
C131 C151 Zr2 67.6(5)
B161 C160 H16A 109.5
B161 C160 H16B 109.5
H16A C160 H16B 109.5
B161 C160 H16C 109.5
H16A C160 H16C 109.5
H16B C160 H16C 109.5
C173 B161 C160 110.6(8)
C173 B161 C184 103.0(8)
C160 B161 C184 112.8(8)
C173 B161 C162 112.9(8)
C160 B161 C162 105.0(8)
C184 B161 C162 112.7(8)
C163 C162 C171 111.0(10)
C163 C162 B161 121.5(9)
C171 C162 B161 127.4(9)
C165 C163 F164 116.7(9)
C165 C163 C162 126.2(10)
F164 C163 C162 117.1(9)
C167 C165 F166 120.1(10)
C167 C165 C163 120.2(10)
F166 C165 C163 119.6(10)
F168 C167 C165 120.9(10)
F168 C167 C169 121.3(10)
C165 C167 C169 117.7(10)
F170 C169 C171 121.4(10)
F170 C169 C167 118.8(10)
C171 C169 C167 119.7(10)
F172 C171 C169 113.9(9)
F172 C171 C162 121.1(9)
C169 C171 C162 125.0(10)
C174 C173 C182 110.9(9)
C174 C173 B161 129.6(10)
C182 C173 B161 119.4(9)
C176 C174 F175 116.5(9)
C176 C174 C173 125.1(11)
F175 C174 C173 118.2(9)
C174 C176 F177 119.5(10)
C174 C176 C178 121.4(10)
F177 C176 C178 119.1(9)
F179 C178 C176 121.8(10)
F179 C178 C180 120.5(10)
C176 C178 C180 117.7(10)
F181 C180 C182 122.7(10)
F181 C180 C178 119.0(9)
C182 C180 C178 118.2(10)
F183 C182 C180 114.6(10)
F183 C182 C173 118.8(9)
C180 C182 C173 126.7(10)
C185 C184 C193 114.1(9)
C185 C184 B161 119.3(9)
C193 C184 B161 126.5(9)
F186 C185 C187 115.7(9)
F186 C185 C184 119.7(9)
C187 C185 C184 124.6(11)
F188 C187 C189 120.6(9)
F188 C187 C185 120.6(10)
C189 C187 C185 118.8(10)
C187 C189 F190 120.7(9)
C187 C189 C191 120.3(9)
F190 C189 C191 119.0(10)
F192 C191 C189 121.7(9)
F192 C191 C193 119.5(9)
C189 C191 C193 118.7(10)
F194 C193 C184 121.4(8)
F194 C193 C191 115.1(9)
C184 C193 C191 123.5(10)
C202 C201 H20A 109.5
C202 C201 H20B 109.5
H20A C201 H20B 109.5
C202 C201 H20C 109.5
H20A C201 H20C 109.5
H20B C201 H20C 109.5
C201 C202 C203 115.2(13)
C201 C202 H20D 108.5
C203 C202 H20D 108.5
C201 C202 H20E 108.5
C203 C202 H20E 108.5
H20D C202 H20E 107.5
C204 C203 C202 116.2(12)
C204 C203 H20F 108.2
C202 C203 H20F 108.2
C204 C203 H20G 108.2
C202 C203 H20G 108.2
H20F C203 H20G 107.4
C203 C204 C205 113.2(13)
C203 C204 H20H 108.9
C205 C204 H20H 108.9
C203 C204 H20I 108.9
C205 C204 H20I 108.9
H20H C204 H20I 107.7
C204 C205 H20J 109.5
C204 C205 H20K 109.5
H20J C205 H20K 109.5
C204 C205 H20L 109.5
H20J C205 H20L 109.5
H20K C205 H20L 109.5
C302 C301 C306 129(3)
C302 C301 H301 115.6
C306 C301 H301 115.6
C301 C302 C303 115(3)
C301 C302 H302 122.5
C303 C302 H302 122.5
C304 C303 C302 119(2)
C304 C303 H303 120.6
C302 C303 H303 120.6
C303 C304 C305 122(3)
C303 C304 H304 119.0
C305 C304 H304 119.0
C304 C305 C306 121(3)
C304 C305 H305 119.5
C306 C305 H305 119.5
C301 C306 C307 124(3)
C301 C306 C305 114(3)
C307 C306 C305 121(3)
C306 C307 H30A 109.5
C306 C307 H30B 109.5
H30A C307 H30B 109.5
C306 C307 H30C 109.5
H30A C307 H30C 109.5
H30B C307 H30C 109.5

loop_
_geom_bond_atom_site_label_1
_geom_bond_atom_site_label_2
_geom_bond_distance
Zr1 C1 2.230(10)
Zr1 C31 2.392(9)
Zr1 C2 2.438(9)
Zr1 C3 2.464(9)
Zr1 C6 2.467(9)
Zr1 C51 2.513(9)
Zr1 C32 2.539(9)
Zr1 C4 2.559(9)
Zr1 C5 2.634(9)
Zr1 C42 2.671(9)
Zr1 C41 2.699(9)
C1 H1A 0.9800
C1 H1B 0.9800
C1 H1C 0.9800
C2 C3 1.410(13)
C2 C6 1.422(13)
C2 C21 1.549(13)
C3 C4 1.403(13)
C3 C11B 1.541(14)
C3 C11A 1.541(14)
C4 C5 1.416(13)
C4 H4 0.9500
C5 C6 1.419(13)
C5 C7 1.526(14)
C6 H6 0.9500
C7 C10 1.541(16)
C7 C8 1.548(15)
C7 C9 1.548(14)
C8 H8A 0.9800
C8 H8B 0.9800
C8 H8C 0.9800
C9 H9A 0.9800
C9 H9B 0.9800
C9 H9C 0.9800
C10 H10A 0.9800
C10 H10B 0.9800
C10 H10C 0.9800
C11A C12A 1.47(2)
C11A H11A 0.9900
C11A H11B 0.9900
C12A H12A 0.9800
C12A H12B 0.9800
C12A H12C 0.9800
C11B C12B 1.63(2)
C11B H11C 0.9900
C11B H11D 0.9900
C12B H12D 0.9800
C12B H12E 0.9800
C12B H12F 0.9800
C21 C22 1.519(14)
C21 C31 1.539(11)
C21 H21 1.0000
C22 C23 1.400(14)
C22 C27 1.403(15)
C23 C24 1.383(14)
C23 H23 0.9500
C24 C25 1.404(15)
C24 H24 0.9500
C25 C26 1.406(14)
C25 H25 0.9500
C26 C27 1.374(14)
C26 H26 0.9500
C27 H27 0.9500
C31 C51 1.411(13)
C31 C32 1.442(12)
C32 C33 1.413(13)
C32 C41 1.426(12)
C33 C34 1.356(12)
C33 H33 0.9500
C34 C35 1.443(12)
C34 H34 0.9500
C35 C40 1.406(13)
C35 C36 1.514(13)
C36 C37 1.531(16)
C36 C38 1.534(15)
C36 C39 1.540(15)
C37 H37A 0.9800
C37 H37B 0.9800
C37 H37C 0.9800
C38 H38A 0.9800
C38 H38B 0.9800
C38 H38C 0.9800
C39 H39A 0.9800
C39 H39B 0.9800
C39 H39C 0.9800
C40 C41 1.429(12)
C40 H40 0.9500
C41 C42 1.461(13)
C42 C43 1.409(12)
C42 C51 1.444(12)
C43 C44 1.371(13)
C43 H43 0.9500
C44 C49 1.423(12)
C44 C45 1.522(13)
C45 C48 1.489(15)
C45 C46 1.541(14)
C45 C47 1.557(16)
C46 H46A 0.9800
C46 H46B 0.9800
C46 H46C 0.9800
C47 H47A 0.9800
C47 H47B 0.9800
C47 H47C 0.9800
C48 H48A 0.9800
C48 H48B 0.9800
C48 H48C 0.9800
C49 C50 1.372(12)
C49 H49 0.9500
C50 C51 1.450(13)
C50 H50 0.9500
C60 B61 1.700(14)
C60 H60A 0.9800
C60 H60B 0.9800
C60 H60C 0.9800
B61 C73 1.626(15)
B61 C62 1.663(15)
B61 C84 1.706(16)
C62 C71 1.361(15)
C62 C63 1.373(16)
C63 F64 1.356(12)
C63 C65 1.427(14)
C65 F66 1.346(13)
C65 C67 1.366(15)
C67 C69 1.360(16)
C67 F68 1.361(12)
C69 F70 1.353(12)
C69 C71 1.399(14)
C71 F72 1.375(13)
C73 C74 1.386(15)
C73 C82 1.400(15)
C74 F75 1.355(12)
C74 C76 1.361(15)
C76 F77 1.344(12)
C76 C78 1.383(15)
C78 C80 1.358(15)
C78 F79 1.379(12)
C80 F81 1.352(12)
C80 C82 1.396(15)
C82 F83 1.354(12)
C84 C93 1.391(16)
C84 C85 1.395(15)
C85 F86 1.355(13)
C85 C87 1.396(15)
C87 F88 1.353(13)
C87 C89 1.355(16)
C89 F90 1.329(13)
C89 C91 1.416(15)
C91 C93 1.337(15)
C91 F92 1.360(13)
C93 F94 1.386(12)
Zr2 C101 2.254(9)
Zr2 C131 2.397(9)
Zr2 C102 2.447(8)
Zr2 C103 2.461(8)
Zr2 C106 2.467(9)
Zr2 C105 2.527(9)
Zr2 C151 2.534(9)
Zr2 C132 2.536(9)
Zr2 C104 2.628(9)
Zr2 C142 2.659(9)
Zr2 C141 2.685(8)
C101 H10D 0.9800
C101 H10E 0.9800
C101 H10F 0.9800
C102 C103 1.425(13)
C102 C106 1.442(14)
C102 C121 1.537(13)
C103 C104 1.433(13)
C103 H103 0.9500
C104 C105 1.413(13)
C104 C107 1.494(14)
C105 C106 1.390(14)
C105 H105 0.9500
C106 C211 1.545(15)
C106 C111 1.545(15)
C107 C109 1.531(13)
C107 C110 1.537(14)
C107 C108 1.573(15)
C108 H10G 0.9800
C108 H10H 0.9800
C108 H10I 0.9800
C109 H10J 0.9800
C109 H10K 0.9800
C109 H10L 0.9800
C110 H11E 0.9800
C110 H11F 0.9800
C110 H11G 0.9800
C111 C112 1.50(2)
C111 H11H 0.9900
C111 H11I 0.9900
C112 H11J 0.9800
C112 H11L 0.9800
C112 H11M 0.9800
C211 C212 1.55(2)
C211 H21A 0.9900
C211 H21B 0.9900
C212 H21C 0.9800
C212 H21D 0.9800
C212 H21E 0.9800
C121 C122 1.504(13)
C121 C131 1.523(11)
C121 H121 1.0000
C122 C123 1.374(14)
C122 C127 1.408(13)
C123 C124 1.386(14)
C123 H123 0.9500
C124 C125 1.363(13)
C124 H124 0.9500
C125 C126 1.369(14)
C125 H125 0.9500
C126 C127 1.375(14)
C126 H126 0.9500
C127 H127 0.9500
C131 C132 1.444(12)
C131 C151 1.472(13)
C132 C141 1.414(12)
C132 C133 1.415(13)
C133 C134 1.383(12)
C133 H133 0.9500
C134 C135 1.450(13)
C134 H134 0.9500
C135 C140 1.343(13)
C135 C136 1.547(12)
C136 C137 1.522(15)
C136 C138 1.529(14)
C136 C139 1.530(14)
C137 H13A 0.9800
C137 H13B 0.9800
C137 H13C 0.9800
C138 H13D 0.9800
C138 H13E 0.9800
C138 H13F 0.9800
C139 H13G 0.9800
C139 H13H 0.9800
C139 H13I 0.9800
C140 C141 1.441(12)
C140 H140 0.9500
C141 C142 1.439(13)
C142 C151 1.417(12)
C142 C143 1.427(13)
C143 C144 1.378(13)
C143 H143 0.9500
C144 C149 1.440(12)
C144 C145 1.501(15)
C145 C146 1.44(2)
C145 C148 1.50(2)
C145 C147 1.51(2)
C146 H14A 0.9800
C146 H14B 0.9800
C146 H14C 0.9800
C147 H14D 0.9800
C147 H14E 0.9800
C147 H14F 0.9800
C148 H14G 0.9800
C148 H14H 0.9800
C148 H14I 0.9800
C149 C150 1.381(13)
C149 H149 0.9500
C150 C151 1.430(13)
C150 H150 0.9500
C160 B161 1.660(14)
C160 H16A 0.9800
C160 H16B 0.9800
C160 H16C 0.9800
B161 C173 1.640(15)
B161 C184 1.663(14)
B161 C162 1.668(15)
C162 C163 1.399(14)
C162 C171 1.402(15)
C163 C165 1.371(15)
C163 F164 1.382(12)
C165 C167 1.363(15)
C165 F166 1.368(12)
C167 F168 1.327(12)
C167 C169 1.400(14)
C169 F170 1.316(12)
C169 C171 1.384(15)
C171 F172 1.354(11)
C173 C174 1.402(15)
C173 C182 1.404(15)
C174 C176 1.356(14)
C174 F175 1.369(12)
C176 F177 1.364(12)
C176 C178 1.368(15)
C178 F179 1.333(12)
C178 C180 1.407(15)
C180 F181 1.331(12)
C180 C182 1.369(14)
C182 F183 1.363(12)
C184 C185 1.381(14)
C184 C193 1.386(15)
C185 F186 1.356(12)
C185 C187 1.379(13)
C187 F188 1.348(12)
C187 C189 1.363(15)
C189 F190 1.363(11)
C189 C191 1.373(14)
C191 F192 1.341(12)
C191 C193 1.395(13)
C193 F194 1.369(12)
C201 C202 1.47(2)
C201 H20A 0.9800
C201 H20B 0.9800
C201 H20C 0.9800
C202 C203 1.554(19)
C202 H20D 0.9900
C202 H20E 0.9900
C203 C204 1.52(2)
C203 H20F 0.9900
C203 H20G 0.9900
C204 C205 1.55(2)
C204 H20H 0.9900
C204 H20I 0.9900
C205 H20J 0.9800
C205 H20K 0.9800
C205 H20L 0.9800
C301 C302 1.33(3)
C301 C306 1.34(3)
C301 H301 0.9500
C302 C303 1.48(3)
C302 H302 0.9500
C303 C304 1.33(3)
C303 H303 0.9500
C304 C305 1.37(3)
C304 H304 0.9500
C305 C306 1.42(3)
C305 H305 0.9500
C306 C307 1.41(3)
C307 H30A 0.9800
C307 H30B 0.9800
C307 H30C 0.9800

loop_
_geom_torsion_atom_site_label_1
_geom_torsion_atom_site_label_2
_geom_torsion_atom_site_label_3
_geom_torsion_atom_site_label_4
_geom_torsion
C6 C2 C3 C4 -1.7(10)
C21 C2 C3 C4 -158.7(8)
Zr1 C2 C3 C4 -69.7(6)
C6 C2 C3 C11B -174.0(8)
C21 C2 C3 C11B 28.9(13)
Zr1 C2 C3 C11B 117.9(9)
C6 C2 C3 C11A -174.0(8)
C21 C2 C3 C11A 28.9(13)
Zr1 C2 C3 C11A 117.9(9)
C6 C2 C3 Zr1 68.0(6)
C21 C2 C3 Zr1 -89.0(8)
C2 C3 C4 C5 -1.4(10)
C11B C3 C4 C5 171.0(8)
C11A C3 C4 C5 171.0(8)
Zr1 C3 C4 C5 -67.6(6)
C2 C3 C4 Zr1 66.2(6)
C11B C3 C4 Zr1 -121.4(9)
C11A C3 C4 Zr1 -121.4(9)
C3 C4 C5 C6 3.9(9)
Zr1 C4 C5 C6 -59.2(6)
C3 C4 C5 C7 -166.7(8)
Zr1 C4 C5 C7 130.2(9)
C3 C4 C5 Zr1 63.1(6)
C4 C5 C6 C2 -5.0(10)
C7 C5 C6 C2 165.4(8)
Zr1 C5 C6 C2 -66.8(6)
C4 C5 C6 Zr1 61.7(6)
C7 C5 C6 Zr1 -127.9(9)
C3 C2 C6 C5 4.2(10)
C21 C2 C6 C5 161.2(8)
Zr1 C2 C6 C5 72.3(6)
C3 C2 C6 Zr1 -68.1(6)
C21 C2 C6 Zr1 88.9(8)
C4 C5 C7 C10 -163.0(9)
C6 C5 C7 C10 28.5(13)
Zr1 C5 C7 C10 -65.1(12)
C4 C5 C7 C8 -36.8(13)
C6 C5 C7 C8 154.7(9)
Zr1 C5 C7 C8 61.2(12)
C4 C5 C7 C9 80.3(11)
C6 C5 C7 C9 -88.2(11)
Zr1 C5 C7 C9 178.3(7)
C4 C3 C11A C12A -58.7(15)
C2 C3 C11A C12A 112.5(14)
Zr1 C3 C11A C12A -156.6(11)
C4 C3 C11B C12B -89.1(14)
C2 C3 C11B C12B 82.0(14)
Zr1 C3 C11B C12B 172.9(10)
C3 C2 C21 C22 -149.9(9)
C6 C2 C21 C22 57.3(12)
Zr1 C2 C21 C22 133.7(7)
C3 C2 C21 C31 84.6(10)
C6 C2 C21 C31 -68.2(10)
Zr1 C2 C21 C31 8.2(7)
C31 C21 C22 C23 143.4(10)
C2 C21 C22 C23 25.0(13)
C31 C21 C22 C27 -39.5(13)
C2 C21 C22 C27 -157.8(9)
C27 C22 C23 C24 -1.7(15)
C21 C22 C23 C24 175.5(9)
C22 C23 C24 C25 2.6(16)
C23 C24 C25 C26 -1.6(15)
C24 C25 C26 C27 0.0(15)
C25 C26 C27 C22 0.8(16)
C23 C22 C27 C26 0.1(16)
C21 C22 C27 C26 -177.2(9)
C22 C21 C31 C51 142.8(9)
C2 C21 C31 C51 -90.8(10)
C22 C21 C31 C32 -51.3(13)
C2 C21 C31 C32 75.0(11)
C22 C21 C31 Zr1 -134.7(7)
C2 C21 C31 Zr1 -8.4(7)
C51 C31 C32 C33 -177.0(10)
C21 C31 C32 C33 15.1(17)
Zr1 C31 C32 C33 109.5(11)
C51 C31 C32 C41 2.7(11)
C21 C31 C32 C41 -165.2(9)
Zr1 C31 C32 C41 -70.9(7)
C51 C31 C32 Zr1 73.5(6)
C21 C31 C32 Zr1 -94.4(9)
C41 C32 C33 C34 -1.0(14)
C31 C32 C33 C34 178.7(10)
Zr1 C32 C33 C34 -96.2(9)
C32 C33 C34 C35 3.7(15)
C33 C34 C35 C40 -5.0(14)
C33 C34 C35 C36 179.1(9)
C40 C35 C36 C37 124.8(10)
C34 C35 C36 C37 -59.4(12)
C40 C35 C36 C38 -116.6(11)
C34 C35 C36 C38 59.2(12)
C40 C35 C36 C39 3.7(14)
C34 C35 C36 C39 179.5(9)
C34 C35 C40 C41 3.5(13)
C36 C35 C40 C41 179.4(9)
C33 C32 C41 C40 -0.2(14)
C31 C32 C41 C40 -180.0(9)
Zr1 C32 C41 C40 117.8(9)
C33 C32 C41 C42 179.3(8)
C31 C32 C41 C42 -0.4(11)
Zr1 C32 C41 C42 -62.7(7)
C33 C32 C41 Zr1 -118.0(9)
C31 C32 C41 Zr1 62.2(6)
C35 C40 C41 C32 -1.1(14)
C35 C40 C41 C42 179.4(10)
C35 C40 C41 Zr1 82.5(10)
C32 C41 C42 C43 -173.2(10)
C40 C41 C42 C43 6.4(18)
Zr1 C41 C42 C43 127.4(11)
C32 C41 C42 C51 -1.9(10)
C40 C41 C42 C51 177.6(10)
Zr1 C41 C42 C51 -61.3(6)
C32 C41 C42 Zr1 59.4(7)
C40 C41 C42 Zr1 -121.1(10)
C51 C42 C43 C44 3.2(14)
C41 C42 C43 C44 173.2(10)
Zr1 C42 C43 C44 -82.1(11)
C42 C43 C44 C49 0.7(14)
C42 C43 C44 C45 -178.7(9)
C43 C44 C45 C48 -120.9(11)
C49 C44 C45 C48 59.6(12)
C43 C44 C45 C46 2.1(14)
C49 C44 C45 C46 -177.3(9)
C43 C44 C45 C47 120.6(11)
C49 C44 C45 C47 -58.8(12)
C43 C44 C49 C50 -2.1(14)
C45 C44 C49 C50 177.4(9)
C44 C49 C50 C51 -0.5(14)
C32 C31 C51 C42 -3.9(11)
C21 C31 C51 C42 164.2(8)
Zr1 C31 C51 C42 70.0(7)
C32 C31 C51 C50 177.9(10)
C21 C31 C51 C50 -13.9(17)
Zr1 C31 C51 C50 -108.2(11)
C32 C31 C51 Zr1 -73.9(6)
C21 C31 C51 Zr1 94.2(9)
C43 C42 C51 C31 175.9(9)
C41 C42 C51 C31 3.6(11)
Zr1 C42 C51 C31 -62.7(7)
C43 C42 C51 C50 -5.5(13)
C41 C42 C51 C50 -177.8(8)
Zr1 C42 C51 C50 115.8(8)
C43 C42 C51 Zr1 -121.3(9)
C41 C42 C51 Zr1 66.4(6)
C49 C50 C51 C31 -177.8(10)
C49 C50 C51 C42 4.1(13)
C49 C50 C51 Zr1 96.2(9)
C73 B61 C62 C71 60.5(13)
C60 B61 C62 C71 -178.4(9)
C84 B61 C62 C71 -63.1(12)
C73 B61 C62 C63 -123.6(11)
C60 B61 C62 C63 -2.5(15)
C84 B61 C62 C63 112.8(11)
C71 C62 C63 F64 177.3(9)
B61 C62 C63 F64 1.2(17)
C71 C62 C63 C65 1.1(16)
B61 C62 C63 C65 -175.0(10)
F64 C63 C65 F66 0.5(14)
C62 C63 C65 F66 177.0(10)
F64 C63 C65 C67 -178.0(9)
C62 C63 C65 C67 -1.5(17)
F66 C65 C67 C69 -179.4(10)
C63 C65 C67 C69 -1.0(16)
F66 C65 C67 F68 0.8(16)
C63 C65 C67 F68 179.2(9)
F68 C67 C69 F70 1.5(16)
C65 C67 C69 F70 -178.3(10)
F68 C67 C69 C71 -176.6(9)
C65 C67 C69 C71 3.6(16)
C63 C62 C71 F72 -179.5(9)
B61 C62 C71 F72 -3.1(15)
C63 C62 C71 C69 1.8(17)
B61 C62 C71 C69 178.2(10)
F70 C69 C71 C62 177.8(10)
C67 C69 C71 C62 -4.2(17)
F70 C69 C71 F72 -1.0(15)
C67 C69 C71 F72 177.1(9)
C62 B61 C73 C74 7.9(15)
C60 B61 C73 C74 -116.6(11)
C84 B61 C73 C74 124.5(11)
C62 B61 C73 C82 -176.2(10)
C60 B61 C73 C82 59.3(12)
C84 B61 C73 C82 -59.6(13)
C82 C73 C74 F75 -178.7(9)
B61 C73 C74 F75 -2.5(16)
C82 C73 C74 C76 1.8(16)
B61 C73 C74 C76 177.9(10)
F75 C74 C76 F77 2.4(15)
C73 C74 C76 F77 -178.0(10)
F75 C74 C76 C78 179.4(9)
C73 C74 C76 C78 -1.0(17)
F77 C76 C78 C80 176.3(10)
C74 C76 C78 C80 -0.7(16)
F77 C76 C78 F79 -1.9(16)
C74 C76 C78 F79 -178.9(9)
F79 C78 C80 F81 -1.7(16)
C76 C78 C80 F81 -179.9(10)
F79 C78 C80 C82 179.6(9)
C76 C78 C80 C82 1.4(16)
F81 C80 C82 F83 -2.0(15)
C78 C80 C82 F83 176.7(9)
F81 C80 C82 C73 -179.2(10)
C78 C80 C82 C73 -0.5(17)
C74 C73 C82 F83 -178.0(9)
B61 C73 C82 F83 5.5(15)
C74 C73 C82 C80 -1.0(16)
B61 C73 C82 C80 -177.5(10)
C73 B61 C84 C93 176.7(10)
C62 B61 C84 C93 -59.7(12)
C60 B61 C84 C93 58.9(12)
C73 B61 C84 C85 -9.2(14)
C62 B61 C84 C85 114.3(11)
C60 B61 C84 C85 -127.1(10)
C93 C84 C85 F86 175.8(9)
B61 C84 C85 F86 1.2(16)
C93 C84 C85 C87 -1.8(16)
B61 C84 C85 C87 -176.4(10)
F86 C85 C87 F88 3.2(15)
C84 C85 C87 F88 -179.0(10)
F86 C85 C87 C89 -177.7(10)
C84 C85 C87 C89 0.1(17)
F88 C87 C89 F90 0.0(17)
C85 C87 C89 F90 -179.2(10)
F88 C87 C89 C91 180.0(10)
C85 C87 C89 C91 0.8(16)
F90 C89 C91 C93 -179.9(10)
C87 C89 C91 C93 0.1(16)
F90 C89 C91 F92 -0.9(15)
C87 C89 C91 F92 179.1(10)
F92 C91 C93 F94 0.6(15)
C89 C91 C93 F94 179.6(9)
F92 C91 C93 C84 178.9(10)
C89 C91 C93 C84 -2.1(18)
C85 C84 C93 C91 2.9(17)
B61 C84 C93 C91 177.6(10)
C85 C84 C93 F94 -178.9(9)
B61 C84 C93 F94 -4.2(15)
C106 C102 C103 C104 -4.7(9)
C121 C102 C103 C104 -161.1(8)
Zr2 C102 C103 C104 -71.9(6)
C106 C102 C103 Zr2 67.1(6)
C121 C102 C103 Zr2 -89.2(8)
C102 C103 C104 C105 5.5(9)
Zr2 C103 C104 C105 -61.5(6)
C102 C103 C104 C107 -164.1(8)
Zr2 C103 C104 C107 128.9(8)
C102 C103 C104 Zr2 67.0(6)
C103 C104 C105 C106 -4.3(10)
C107 C104 C105 C106 165.3(8)
Zr2 C104 C105 C106 -63.8(6)
C103 C104 C105 Zr2 59.5(6)
C107 C104 C105 Zr2 -130.9(9)
C104 C105 C106 C102 1.5(10)
Zr2 C105 C106 C102 -66.3(6)
C104 C105 C106 C211 -172.2(8)
Zr2 C105 C106 C211 120.0(9)
C104 C105 C106 C111 -172.2(8)
Zr2 C105 C106 C111 120.0(9)
C104 C105 C106 Zr2 67.8(7)
C103 C102 C106 C105 2.0(9)
C121 C102 C106 C105 159.1(8)
Zr2 C102 C106 C105 69.1(6)
C103 C102 C106 C211 175.6(9)
C121 C102 C106 C211 -27.3(13)
Zr2 C102 C106 C211 -117.3(9)
C103 C102 C106 C111 175.6(9)
C121 C102 C106 C111 -27.3(13)
Zr2 C102 C106 C111 -117.3(9)
C103 C102 C106 Zr2 -67.1(6)
C121 C102 C106 Zr2 90.0(7)
C105 C104 C107 C109 -79.6(12)
C103 C104 C107 C109 87.5(11)
Zr2 C104 C107 C109 -178.4(7)
C105 C104 C107 C110 39.8(12)
C103 C104 C107 C110 -153.0(9)
Zr2 C104 C107 C110 -58.9(12)
C105 C104 C107 C108 163.4(9)
C103 C104 C107 C108 -29.5(12)
Zr2 C104 C107 C108 64.6(11)
C105 C106 C111 C112 49.9(15)
C102 C106 C111 C112 -122.5(13)
Zr2 C106 C111 C112 146.2(11)
C105 C106 C211 C212 70.5(14)
C102 C106 C211 C212 -101.9(13)
Zr2 C106 C211 C212 166.8(11)
C103 C102 C121 C122 -57.0(11)
C106 C102 C121 C122 150.5(8)
Zr2 C102 C121 C122 -133.2(7)
C103 C102 C121 C131 68.0(10)
C106 C102 C121 C131 -84.5(9)
Zr2 C102 C121 C131 -8.2(7)
C131 C121 C122 C123 37.9(13)
C102 C121 C122 C123 155.5(9)
C131 C121 C122 C127 -146.1(9)
C102 C121 C122 C127 -28.4(13)
C127 C122 C123 C124 -1.1(16)
C121 C122 C123 C124 175.0(9)
C122 C123 C124 C125 -1.8(16)
C123 C124 C125 C126 4.3(16)
C124 C125 C126 C127 -3.7(16)
C125 C126 C127 C122 0.5(15)
C123 C122 C127 C126 1.8(16)
C121 C122 C127 C126 -174.3(9)
C122 C121 C131 C132 51.2(13)
C102 C121 C131 C132 -75.6(11)
C122 C121 C131 C151 -141.6(9)
C102 C121 C131 C151 91.7(10)
C122 C121 C131 Zr2 135.2(7)
C102 C121 C131 Zr2 8.4(7)
C151 C131 C132 C141 -3.7(10)
C121 C131 C132 C141 165.7(9)
Zr2 C131 C132 C141 70.0(7)
C151 C131 C132 C133 176.8(10)
C121 C131 C132 C133 -13.8(16)
Zr2 C131 C132 C133 -109.5(10)
C151 C131 C132 Zr2 -73.7(6)
C121 C131 C132 Zr2 95.7(9)
C141 C132 C133 C134 1.2(13)
C131 C132 C133 C134 -179.3(9)
Zr2 C132 C133 C134 95.4(9)
C132 C133 C134 C135 -2.0(14)
C133 C134 C135 C140 1.8(14)
C133 C134 C135 C136 -178.2(8)
C140 C135 C136 C137 -121.7(11)
C134 C135 C136 C137 58.2(11)
C140 C135 C136 C138 116.4(11)
C134 C135 C136 C138 -63.6(11)
C140 C135 C136 C139 -1.3(13)
C134 C135 C136 C139 178.6(8)
C134 C135 C140 C141 -0.8(14)
C136 C135 C140 C141 179.2(8)
C133 C132 C141 C142 -179.1(8)
C131 C132 C141 C142 1.3(10)
Zr2 C132 C141 C142 63.3(6)
C133 C132 C141 C140 -0.3(13)
C131 C132 C141 C140 -179.9(8)
Zr2 C132 C141 C140 -117.9(8)
C133 C132 C141 Zr2 117.6(8)
C131 C132 C141 Zr2 -62.0(6)
C135 C140 C141 C132 0.1(14)
C135 C140 C141 C142 178.6(9)
C135 C140 C141 Zr2 -83.8(11)
C132 C141 C142 C151 1.8(10)
C140 C141 C142 C151 -176.9(9)
Zr2 C141 C142 C151 61.9(6)
C132 C141 C142 C143 175.1(10)
C140 C141 C142 C143 -3.6(17)
Zr2 C141 C142 C143 -124.7(11)
C132 C141 C142 Zr2 -60.2(6)
C140 C141 C142 Zr2 121.1(10)
C151 C142 C143 C144 -0.6(14)
C141 C142 C143 C144 -173.4(10)
Zr2 C142 C143 C144 83.9(11)
C142 C143 C144 C149 -2.1(14)
C142 C143 C144 C145 174.3(11)
C143 C144 C145 C146 -105.2(14)
C149 C144 C145 C146 71.2(15)
C143 C144 C145 C148 134.7(13)
C149 C144 C145 C148 -49.0(17)
C143 C144 C145 C147 12.9(19)
C149 C144 C145 C147 -170.8(11)
C143 C144 C149 C150 1.2(14)
C145 C144 C149 C150 -175.3(11)
C144 C149 C150 C151 2.5(14)
C143 C142 C151 C150 4.4(14)
C141 C142 C151 C150 178.7(8)
Zr2 C142 C151 C150 -115.4(9)
C143 C142 C151 C131 -178.4(8)
C141 C142 C151 C131 -4.1(10)
Zr2 C142 C151 C131 61.8(6)
C143 C142 C151 Zr2 119.9(8)
C141 C142 C151 Zr2 -65.8(6)
C149 C150 C151 C142 -5.2(13)
C149 C150 C151 C131 178.3(9)
C149 C150 C151 Zr2 -98.6(9)
C132 C131 C151 C142 4.7(10)
C121 C131 C151 C142 -164.8(9)
Zr2 C131 C151 C142 -69.4(7)
C132 C131 C151 C150 -178.4(9)
C121 C131 C151 C150 12.0(16)
Zr2 C131 C151 C150 107.5(10)
C132 C131 C151 Zr2 74.1(6)
C121 C131 C151 Zr2 -95.4(9)
C173 B161 C162 C163 57.8(13)
C160 B161 C162 C163 -62.7(12)
C184 B161 C162 C163 174.1(9)
C173 B161 C162 C171 -124.8(11)
C160 B161 C162 C171 114.6(11)
C184 B161 C162 C171 -8.6(14)
C171 C162 C163 C165 2.2(15)
B161 C162 C163 C165 179.9(10)
C171 C162 C163 F164 179.1(8)
B161 C162 C163 F164 -3.2(14)
F164 C163 C165 C167 -179.1(9)
C162 C163 C165 C167 -2.2(17)
F164 C163 C165 F166 3.8(14)
C162 C163 C165 F166 -179.3(10)
F166 C165 C167 F168 -4.6(15)
C163 C165 C167 F168 178.3(9)
F166 C165 C167 C169 179.5(9)
C163 C165 C167 C169 2.4(15)
F168 C167 C169 F170 2.4(15)
C165 C167 C169 F170 178.3(9)
F168 C167 C169 C171 -178.9(9)
C165 C167 C169 C171 -3.0(15)
F170 C169 C171 F172 1.0(14)
C167 C169 C171 F172 -177.8(9)
F170 C169 C171 C162 -177.9(10)
C167 C169 C171 C162 3.4(16)
C163 C162 C171 F172 178.4(9)
B161 C162 C171 F172 0.8(16)
C163 C162 C171 C169 -2.8(15)
B161 C162 C171 C169 179.6(10)
C160 B161 C173 C174 126.0(11)
C184 B161 C173 C174 -113.1(12)
C162 B161 C173 C174 8.8(15)
C160 B161 C173 C182 -57.4(12)
C184 B161 C173 C182 63.4(11)
C162 B161 C173 C182 -174.7(9)
C182 C173 C174 C176 0.0(15)
B161 C173 C174 C176 176.8(10)
C182 C173 C174 F175 -175.2(9)
B161 C173 C174 F175 1.6(16)
F175 C174 C176 F177 -3.9(14)
C173 C174 C176 F177 -179.2(10)
F175 C174 C176 C178 176.1(9)
C173 C174 C176 C178 0.8(17)
C174 C176 C178 F179 178.7(10)
F177 C176 C178 F179 -1.3(15)
C174 C176 C178 C180 -0.5(15)
F177 C176 C178 C180 179.5(9)
F179 C178 C180 F181 2.2(15)
C176 C178 C180 F181 -178.5(9)
F179 C178 C180 C182 -179.7(9)
C176 C178 C180 C182 -0.5(15)
F181 C180 C182 F183 0.3(14)
C178 C180 C182 F183 -177.6(9)
F181 C180 C182 C173 179.3(10)
C178 C180 C182 C173 1.4(16)
C174 C173 C182 F183 177.9(9)
B161 C173 C182 F183 0.7(14)
C174 C173 C182 C180 -1.1(15)
B161 C173 C182 C180 -178.3(10)
C173 B161 C184 C185 64.0(11)
C160 B161 C184 C185 -176.7(9)
C162 B161 C184 C185 -58.0(12)
C173 B161 C184 C193 -111.9(11)
C160 B161 C184 C193 7.4(15)
C162 B161 C184 C193 126.1(11)
C193 C184 C185 F186 177.9(9)
B161 C184 C185 F186 1.5(15)
C193 C184 C185 C187 -0.5(16)
B161 C184 C185 C187 -176.8(10)
F186 C185 C187 F188 3.1(15)
C184 C185 C187 F188 -178.4(9)
F186 C185 C187 C189 -176.5(9)
C184 C185 C187 C189 1.9(17)
F188 C187 C189 F190 0.1(16)
C185 C187 C189 F190 179.7(9)
F188 C187 C189 C191 178.4(9)
C185 C187 C189 C191 -1.9(16)
C187 C189 C191 F192 -178.7(10)
F190 C189 C191 F192 -0.3(15)
C187 C189 C191 C193 0.6(16)
F190 C189 C191 C193 179.0(9)
C185 C184 C193 F194 178.6(9)
B161 C184 C193 F194 -5.3(16)
C185 C184 C193 C191 -1.0(16)
B161 C184 C193 C191 175.1(10)
F192 C191 C193 F194 0.6(14)
C189 C191 C193 F194 -178.7(9)
F192 C191 C193 C184 -179.8(10)
C189 C191 C193 C184 0.9(16)
C201 C202 C203 C204 -177.7(15)
C202 C203 C204 C205 178.7(15)
C306 C301 C302 C303 -2(4)
C301 C302 C303 C304 -1(3)
C302 C303 C304 C305 5(4)
C303 C304 C305 C306 -5(4)
C302 C301 C306 C307 -180(2)
C302 C301 C306 C305 2(4)
C304 C305 C306 C301 1(4)
C304 C305 C306 C307 -177(2)

loop_
_platon_squeeze_void_nr
_platon_squeeze_void_average_x
_platon_squeeze_void_average_y
_platon_squeeze_void_average_z
_platon_squeeze_void_volume
_platon_squeeze_void_count_electrons
_platon_squeeze_void_content
1 -0.007 0.500 0.000 347 64 ' '
2 0.240 0.048 0.525 15 1 ' '
3 0.277 0.049 0.027 16 2 ' '
4 0.723 0.951 0.973 16 2 ' '
5 0.760 0.952 0.474 15 1 ' '
